data_4106839
loop_
_publ_author_name
'Yankai Liu'
'Manuel Nappi'
'Elena Arceo'
'Silvia Vera'
'Paolo Melchiorre'

_publ_section_title
;
 Asymmetric Catalysis of Diels-Alder Reactions with in Situ Generated
 Heterocyclic ortho-Quinodimethanes
;
_journal_name_full 'Journal of the American Chemical Society'
_journal_page_first 15212
_journal_page_last 15218
_journal_paper_doi 10.1021/ja206517s
_journal_volume 133
_journal_year 2011
_chemical_absolute_configuration ad
_chemical_formula_sum 'C46.5 H43 Br2 Cl N2 O7'
_chemical_formula_weight 937.10
_space_group_IT_number 19
_symmetry_cell_setting orthorhombic
_symmetry_space_group_name_Hall 'P 2ac 2ab'
_symmetry_space_group_name_H-M 'P 21 21 21'
_atom_sites_solution_hydrogens geom
_atom_sites_solution_primary direct
_atom_sites_solution_secondary difmap
_audit_creation_method SHELXL-97
_cell_angle_alpha 90.00
_cell_angle_beta 90.00
_cell_angle_gamma 90.00
_cell_formula_units_Z 16
_cell_length_a 15.6585(7)
_cell_length_b 29.8504(13)
_cell_length_c 35.6816(17)
_cell_measurement_reflns_used 5503
_cell_measurement_temperature 100(2)
_cell_measurement_theta_max 23.25
_cell_measurement_theta_min 2.20
_cell_volume 16678.0(13)
_computing_cell_refinement 'Bruker APEX2 v2009.1-0'
_computing_data_collection 'Bruker APEX2 v2009.1-0'
_computing_data_reduction 'Bruker SAINT V7.60A'
_computing_molecular_graphics 'Bruker SHELXTL'
_computing_publication_material 'Bruker SHELXTL'
_computing_structure_refinement 'SHELXS-97 (Sheldrick, 2008)'
_computing_structure_solution SIR2008
_diffrn_ambient_temperature 100(2)
_diffrn_detector_area_resol_mean 512
_diffrn_detector_type '4K CCD area detector APEX II'
_diffrn_measured_fraction_theta_full 0.998
_diffrn_measured_fraction_theta_max 0.998
_diffrn_measurement_device_type 'Kappa 4-axis goniometer bruker-nonius'
_diffrn_measurement_method
;
 Fullsphere data collection, phi and omega scans
;
_diffrn_measurement_specimen_support 'magnetic support whith 10 micron nylon fiber cryoloop'
_diffrn_radiation_monochromator 'Multilayer Montel 200 mirrors'
_diffrn_radiation_type MoK\a
_diffrn_radiation_wavelength 0.71073
_diffrn_reflns_av_R_equivalents 0.0000
_diffrn_reflns_av_sigmaI/netI 0.0897
_diffrn_reflns_limit_h_max 18
_diffrn_reflns_limit_h_min -18
_diffrn_reflns_limit_k_max 35
_diffrn_reflns_limit_k_min -35
_diffrn_reflns_limit_l_max 41
_diffrn_reflns_limit_l_min -41
_diffrn_reflns_number 276583
_diffrn_reflns_theta_full 24.76
_diffrn_reflns_theta_max 24.76
_diffrn_reflns_theta_min 0.89
_diffrn_source 'rotating anode X-ray tube'
_diffrn_source_current 70
_diffrn_source_power 50
_diffrn_source_size '3 mm x 0.3 mm fine focus'
_diffrn_source_type 'Bruker-Nonius FR 591'
_exptl_absorpt_coefficient_mu 2.063
_exptl_absorpt_correction_T_max 0.9799
_exptl_absorpt_correction_T_min 0.8871
_exptl_absorpt_correction_type empirical
_exptl_absorpt_process_details
; 
 TWINABS Version 2008/4 Bruker AXS
 Blessing, Acta Cryst. (1995) A51 33-38
;
_exptl_crystal_colour colourless
_exptl_crystal_density_diffrn 1.493
_exptl_crystal_description plate
_exptl_crystal_F_000 7664
_exptl_crystal_size_max 0.20
_exptl_crystal_size_mid 0.20
_exptl_crystal_size_min 0.02
_refine_diff_density_max 2.999
_refine_diff_density_min -1.477
_refine_diff_density_rms 0.136
_refine_ls_abs_structure_details 'Flack H D (1983), Acta Cryst. A39, 876-881'
_refine_ls_abs_structure_Flack 0.035(8)
_refine_ls_extinction_method none
_refine_ls_goodness_of_fit_ref 1.060
_refine_ls_hydrogen_treatment noref
_refine_ls_matrix_type full
_refine_ls_number_parameters 2131
_refine_ls_number_reflns 28494
_refine_ls_number_restraints 2084
_refine_ls_restrained_S_all 1.038
_refine_ls_R_factor_all 0.1181
_refine_ls_R_factor_gt 0.0839
_refine_ls_shift/su_max 0.015
_refine_ls_shift/su_mean 0.000
_refine_ls_structure_factor_coef Fsqd
_refine_ls_weighting_details 'calc w=1/[\s^2^(Fo^2^)+(0.1089P)^2^+32.6658P] where P=(Fo^2^+2Fc^2^)/3'
_refine_ls_weighting_scheme calc
_refine_ls_wR_factor_gt 0.1939
_refine_ls_wR_factor_ref 0.2113
_reflns_number_gt 20137
_reflns_number_total 28494
_reflns_threshold_expression >2sigma(I)
_cod_data_source_file ja206517s_si_003.cif
_cod_data_source_block lky676-04t
_cod_depositor_comments
;
The following automatic conversions were performed:

data name '_diffrn_measurement_specimen_suppport' was replaced with
'_diffrn_measurement_specimen_support' as specified in the
replacement file 'data/replacement-values/replacement_tags.lst'.

Automatic conversion script
Id: cif_correct_tags 9268 2022-04-12 08:56:07Z antanas 
;
_cod_original_formula_sum 'C46.50 H43 Br2 Cl N2 O7'
_cod_database_code 4106839

loop_
_symmetry_equiv_pos_as_xyz
'x, y, z'
'-x+1/2, -y, z+1/2'
'-x, y+1/2, -z+1/2'
'x+1/2, -y+1/2, -z'

loop_
_atom_site_label
_atom_site_type_symbol
_atom_site_fract_x
_atom_site_fract_y
_atom_site_fract_z
_atom_site_U_iso_or_equiv
_atom_site_adp_type
_atom_site_occupancy
_atom_site_symmetry_multiplicity
_atom_site_calc_flag
_atom_site_refinement_flags
Br1A Br 0.13062(9) 0.01152(4) 0.20300(3) 0.0622(4) Uani 1 1 d .
Br2A Br 0.84979(7) 0.36199(5) 0.14129(3) 0.0627(4) Uani 1 1 d .
C1A C 0.1309(6) 0.0591(3) 0.1666(2) 0.0273(14) Uani 1 1 d U
C2A C 0.0680(6) 0.0599(3) 0.1396(2) 0.0273(14) Uani 1 1 d U
H2A H 0.0239 0.0380 0.1394 0.033 Uiso 1 1 calc R
C3A C 0.0710(6) 0.0931(3) 0.1131(2) 0.0253(14) Uani 1 1 d U
H3A H 0.0301 0.0933 0.0935 0.030 Uiso 1 1 calc R
C4A C 0.1340(5) 0.1272(3) 0.1146(2) 0.0240(12) Uani 1 1 d U
C5A C 0.1944(6) 0.1242(3) 0.1425(2) 0.0231(14) Uani 1 1 d U
H5A H 0.2381 0.1462 0.1432 0.028 Uiso 1 1 calc R
C6A C 0.1951(6) 0.0915(3) 0.1692(2) 0.0253(14) Uani 1 1 d U
H6A H 0.2369 0.0907 0.1885 0.030 Uiso 1 1 calc R
C7A C 0.1334(5) 0.1626(3) 0.0846(2) 0.0238(13) Uani 1 1 d U
C8A C 0.1930(5) 0.2006(3) 0.0881(2) 0.0233(13) Uani 1 1 d U
H8A H 0.2228 0.2049 0.1110 0.028 Uiso 1 1 calc R
C9A C 0.2063(5) 0.2290(3) 0.0601(2) 0.0225(14) Uani 1 1 d U
H9A H 0.1770 0.2233 0.0373 0.027 Uiso 1 1 calc R
C10A C 0.2631(5) 0.2690(3) 0.0612(2) 0.0209(13) Uani 1 1 d U
H10A H 0.2956 0.2688 0.0850 0.025 Uiso 1 1 calc R
H10B H 0.2274 0.2964 0.0610 0.025 Uiso 1 1 calc R
C11A C 0.3267(5) 0.2712(2) 0.0282(2) 0.0165(11) Uani 1 1 d U
H11A H 0.2992 0.2558 0.0064 0.020 Uiso 1 1 calc R
C12A C 0.3439(5) 0.3193(2) 0.01651(19) 0.0165(11) Uani 1 1 d U
C13A C 0.2823(5) 0.3499(2) 0.0002(2) 0.0172(11) Uani 1 1 d U
C14A C 0.1964(5) 0.3461(3) -0.0076(2) 0.0206(13) Uani 1 1 d U
H14A H 0.1663 0.3191 -0.0027 0.025 Uiso 1 1 calc R
C15A C 0.1552(6) 0.3828(3) -0.0230(2) 0.0237(14) Uani 1 1 d U
H15A H 0.0962 0.3806 -0.0289 0.028 Uiso 1 1 calc R
C16A C 0.1971(6) 0.4224(3) -0.0299(2) 0.0262(14) Uani 1 1 d U
H16A H 0.1661 0.4472 -0.0395 0.031 Uiso 1 1 calc R
C17A C 0.2844(5) 0.4268(3) -0.0231(2) 0.0225(13) Uani 1 1 d U
H17A H 0.3140 0.4537 -0.0288 0.027 Uiso 1 1 calc R
C18A C 0.3259(5) 0.3905(3) -0.0078(2) 0.0185(11) Uani 1 1 d U
C19A C 0.4758(5) 0.4170(3) -0.0035(2) 0.0250(13) Uani 1 1 d U
C20A C 0.6219(6) 0.4359(3) 0.0149(2) 0.0337(15) Uani 1 1 d U
C21A C 0.6585(6) 0.4375(3) -0.0244(2) 0.038(2) Uani 1 1 d U
H21A H 0.7118 0.4547 -0.0242 0.057 Uiso 1 1 calc R
H21B H 0.6174 0.4519 -0.0412 0.057 Uiso 1 1 calc R
H21C H 0.6698 0.4070 -0.0331 0.057 Uiso 1 1 calc R
C22A C 0.6000(7) 0.4816(4) 0.0283(3) 0.057(2) Uani 1 1 d U
H22A H 0.5718 0.4796 0.0528 0.086 Uiso 1 1 calc R
H22B H 0.5614 0.4960 0.0103 0.086 Uiso 1 1 calc R
H22C H 0.6522 0.4995 0.0307 0.086 Uiso 1 1 calc R
C23A C 0.6803(7) 0.4130(4) 0.0422(3) 0.064(3) Uani 1 1 d U
H23A H 0.6485 0.4054 0.0650 0.095 Uiso 1 1 calc R
H23B H 0.7277 0.4331 0.0485 0.095 Uiso 1 1 calc R
H23C H 0.7029 0.3856 0.0308 0.095 Uiso 1 1 calc R
C24A C 0.4200(5) 0.3409(3) 0.0195(2) 0.0179(11) Uani 1 1 d U
C25A C 0.4992(5) 0.3219(2) 0.0355(2) 0.0174(12) Uani 1 1 d U
H25A H 0.5257 0.3438 0.0528 0.021 Uiso 1 1 calc R
H25B H 0.5404 0.3154 0.0151 0.021 Uiso 1 1 calc R
C26A C 0.4778(5) 0.2786(2) 0.0567(2) 0.0172(11) Uani 1 1 d U
H26A H 0.4503 0.2871 0.0809 0.021 Uiso 1 1 calc R
C27A C 0.5614(5) 0.2555(3) 0.0655(2) 0.0164(12) Uani 1 1 d U
C28A C 0.6304(5) 0.2828(2) 0.0842(2) 0.0187(12) Uani 1 1 d U
C29A C 0.6113(5) 0.3155(2) 0.1110(2) 0.0189(13) Uani 1 1 d U
H29A H 0.5536 0.3216 0.1176 0.023 Uiso 1 1 calc R
C30A C 0.6777(5) 0.3390(3) 0.1279(2) 0.0240(14) Uani 1 1 d U
H30A H 0.6660 0.3609 0.1465 0.029 Uiso 1 1 calc R
C31A C 0.7597(6) 0.3303(3) 0.1175(2) 0.0288(15) Uani 1 1 d U
C32A C 0.7816(6) 0.2992(3) 0.0905(2) 0.0282(14) Uani 1 1 d U
H32A H 0.8394 0.2947 0.0834 0.034 Uiso 1 1 calc R
C33A C 0.7157(5) 0.2744(3) 0.0739(2) 0.0202(13) Uani 1 1 d U
H33A H 0.7284 0.2521 0.0557 0.024 Uiso 1 1 calc R
C34A C 0.4168(5) 0.2466(2) 0.0357(2) 0.0156(10) Uani 1 1 d U
C35A C 0.4058(5) 0.2045(2) 0.0598(2) 0.0157(11) Uani 1 1 d U
C36A C 0.4115(5) 0.1218(3) 0.0487(2) 0.0197(12) Uani 1 1 d U
C37A C 0.4269(6) 0.0740(3) 0.1039(2) 0.0265(14) Uani 1 1 d U
C38A C 0.4370(6) 0.0873(3) 0.1445(2) 0.0315(19) Uani 1 1 d U
H38A H 0.4882 0.1058 0.1473 0.047 Uiso 1 1 calc R
H38B H 0.4425 0.0603 0.1600 0.047 Uiso 1 1 calc R
H38C H 0.3868 0.1044 0.1525 0.047 Uiso 1 1 calc R
C39A C 0.3467(5) 0.0464(2) 0.0974(2) 0.0235(16) Uani 1 1 d U
H39A H 0.2967 0.0634 0.1057 0.035 Uiso 1 1 calc R
H39B H 0.3505 0.0184 0.1116 0.035 Uiso 1 1 calc R
H39C H 0.3413 0.0397 0.0706 0.035 Uiso 1 1 calc R
C40A C 0.5085(6) 0.0505(3) 0.0895(3) 0.036(2) Uani 1 1 d U
H40A H 0.4986 0.0392 0.0641 0.055 Uiso 1 1 calc R
H40B H 0.5228 0.0254 0.1061 0.055 Uiso 1 1 calc R
H40C H 0.5559 0.0719 0.0892 0.055 Uiso 1 1 calc R
C41A C 0.4407(5) 0.1802(3) 0.0000(2) 0.0166(11) Uani 1 1 d U
C42A C 0.4645(5) 0.1533(3) -0.0293(2) 0.0199(13) Uani 1 1 d U
H42A H 0.4591 0.1216 -0.0282 0.024 Uiso 1 1 calc R
C43A C 0.4969(5) 0.1748(3) -0.0610(2) 0.0206(13) Uani 1 1 d U
H43A H 0.5147 0.1572 -0.0817 0.025 Uiso 1 1 calc R
C44A C 0.5039(5) 0.2205(3) -0.0632(2) 0.0194(13) Uani 1 1 d U
H44A H 0.5262 0.2340 -0.0853 0.023 Uiso 1 1 calc R
C45A C 0.4781(5) 0.2477(3) -0.0327(2) 0.0161(13) Uani 1 1 d U
H45A H 0.4817 0.2795 -0.0340 0.019 Uiso 1 1 calc R
C46A C 0.4477(5) 0.2268(3) -0.0012(2) 0.0151(11) Uani 1 1 d U
N1A N 0.4115(4) 0.3843(2) 0.00312(17) 0.0195(10) Uani 1 1 d U
N2A N 0.4131(4) 0.1668(2) 0.03728(16) 0.0164(10) Uani 1 1 d U
O1A O 0.0806(4) 0.16007(18) 0.05897(15) 0.0282(12) Uani 1 1 d U
O2A O 0.4649(4) 0.4484(2) -0.0232(2) 0.0403(16) Uani 1 1 d U
O3A O 0.5452(4) 0.4066(2) 0.01549(16) 0.0296(11) Uani 1 1 d U
O4A O 0.5756(4) 0.21725(18) 0.05686(14) 0.0221(12) Uani 1 1 d U
O5A O 0.3917(3) 0.20511(16) 0.09352(13) 0.0192(11) Uani 1 1 d U
O6A O 0.4045(4) 0.09122(17) 0.02672(15) 0.0256(13) Uani 1 1 d U
O7A O 0.4205(4) 0.11872(17) 0.08503(15) 0.0244(11) Uani 1 1 d U
Br1B Br 0.64327(10) 0.01155(4) 0.45570(3) 0.0715(5) Uani 1 1 d .
Br2B Br 1.36693(7) 0.35851(5) 0.39422(3) 0.0637(4) Uani 1 1 d .
C1B C 0.6466(6) 0.0575(3) 0.4190(2) 0.0288(15) Uani 1 1 d U
C2B C 0.5842(6) 0.0601(3) 0.3924(2) 0.0278(14) Uani 1 1 d U
H2B H 0.5380 0.0395 0.3927 0.033 Uiso 1 1 calc R
C3B C 0.5880(5) 0.0922(3) 0.3654(2) 0.0236(13) Uani 1 1 d U
H3B H 0.5458 0.0928 0.3463 0.028 Uiso 1 1 calc R
C4B C 0.6542(5) 0.1252(3) 0.3652(2) 0.0221(12) Uani 1 1 d U
C5B C 0.7147(5) 0.1214(3) 0.3930(2) 0.0224(13) Uani 1 1 d U
H5B H 0.7609 0.1421 0.3932 0.027 Uiso 1 1 calc R
C6B C 0.7118(6) 0.0891(3) 0.4207(2) 0.0280(14) Uani 1 1 d U
H6B H 0.7529 0.0885 0.4403 0.034 Uiso 1 1 calc R
C7B C 0.6530(5) 0.1595(3) 0.3360(2) 0.0241(13) Uani 1 1 d U
C8B C 0.7129(5) 0.1978(3) 0.3387(2) 0.0236(14) Uani 1 1 d U
H8B H 0.7446 0.2013 0.3612 0.028 Uiso 1 1 calc R
C9B C 0.7248(5) 0.2273(3) 0.3117(2) 0.0205(14) Uani 1 1 d U
H9B H 0.6955 0.2221 0.2888 0.025 Uiso 1 1 calc R
C10B C 0.7808(5) 0.2689(3) 0.3136(2) 0.0195(13) Uani 1 1 d U
H10C H 0.8137 0.2686 0.3373 0.023 Uiso 1 1 calc R
H10D H 0.7443 0.2960 0.3136 0.023 Uiso 1 1 calc R
C11B C 0.8443(5) 0.2709(2) 0.2795(2) 0.0149(11) Uani 1 1 d U
H11B H 0.8160 0.2557 0.2578 0.018 Uiso 1 1 calc R
C12B C 0.8592(5) 0.3194(2) 0.26871(19) 0.0152(11) Uani 1 1 d U
C13B C 0.7972(5) 0.3493(2) 0.2516(2) 0.0163(11) Uani 1 1 d U
C14B C 0.7106(5) 0.3451(3) 0.2435(2) 0.0180(13) Uani 1 1 d U
H14B H 0.6806 0.3180 0.2484 0.022 Uiso 1 1 calc R
C15B C 0.6692(5) 0.3823(3) 0.2278(2) 0.0209(13) Uani 1 1 d U
H15B H 0.6101 0.3803 0.2220 0.025 Uiso 1 1 calc R
C16B C 0.7120(5) 0.4216(3) 0.2206(2) 0.0221(13) Uani 1 1 d U
H16B H 0.6817 0.4461 0.2100 0.027 Uiso 1 1 calc R
C17B C 0.7993(5) 0.4263(3) 0.2283(2) 0.0199(13) Uani 1 1 d U
H17B H 0.8286 0.4536 0.2236 0.024 Uiso 1 1 calc R
C18B C 0.8410(5) 0.3895(3) 0.2433(2) 0.0178(11) Uani 1 1 d U
C19B C 0.9889(5) 0.4167(3) 0.2492(2) 0.0219(13) Uani 1 1 d U
C20B C 1.1360(6) 0.4374(3) 0.2677(2) 0.0326(15) Uani 1 1 d U
C21B C 1.1719(6) 0.4389(3) 0.2289(3) 0.042(2) Uani 1 1 d U
H21D H 1.2227 0.4581 0.2286 0.063 Uiso 1 1 calc R
H21E H 1.1290 0.4510 0.2117 0.063 Uiso 1 1 calc R
H21F H 1.1876 0.4085 0.2210 0.063 Uiso 1 1 calc R
C22B C 1.1100(7) 0.4831(4) 0.2811(3) 0.054(2) Uani 1 1 d U
H22D H 1.0627 0.4802 0.2990 0.082 Uiso 1 1 calc R
H22E H 1.0916 0.5013 0.2597 0.082 Uiso 1 1 calc R
H22F H 1.1586 0.4976 0.2935 0.082 Uiso 1 1 calc R
C23B C 1.1934(7) 0.4151(4) 0.2948(3) 0.065(3) Uani 1 1 d U
H23D H 1.1621 0.4092 0.3181 0.097 Uiso 1 1 calc R
H23E H 1.2422 0.4347 0.3001 0.097 Uiso 1 1 calc R
H23F H 1.2137 0.3868 0.2842 0.097 Uiso 1 1 calc R
C24B C 0.9344(5) 0.3413(3) 0.2709(2) 0.0153(11) Uani 1 1 d U
C25B C 1.0149(5) 0.3223(3) 0.2862(2) 0.0174(12) Uani 1 1 d U
H25C H 1.0415 0.3440 0.3037 0.021 Uiso 1 1 calc R
H25D H 1.0556 0.3164 0.2656 0.021 Uiso 1 1 calc R
C26B C 0.9944(5) 0.2785(3) 0.3069(2) 0.0157(11) Uani 1 1 d U
H26B H 0.9677 0.2865 0.3315 0.019 Uiso 1 1 calc R
C27B C 1.0804(5) 0.2550(3) 0.3152(2) 0.0177(12) Uani 1 1 d U
C28B C 1.1470(5) 0.2820(3) 0.3343(2) 0.0211(12) Uani 1 1 d U
C29B C 1.1292(5) 0.3145(3) 0.3617(2) 0.0210(13) Uani 1 1 d U
H29B H 1.0715 0.3211 0.3679 0.025 Uiso 1 1 calc R
C30B C 1.1931(5) 0.3368(3) 0.3797(2) 0.0234(14) Uani 1 1 d U
H30B H 1.1805 0.3576 0.3991 0.028 Uiso 1 1 calc R
C31B C 1.2773(5) 0.3286(3) 0.3691(2) 0.0285(15) Uani 1 1 d U
C32B C 1.2985(5) 0.2976(3) 0.3405(2) 0.0286(15) Uani 1 1 d U
H32B H 1.3561 0.2935 0.3328 0.034 Uiso 1 1 calc R
C33B C 1.2318(5) 0.2732(3) 0.3240(2) 0.0234(14) Uani 1 1 d U
H33B H 1.2440 0.2508 0.3059 0.028 Uiso 1 1 calc R
C34B C 0.9322(5) 0.2473(2) 0.2859(2) 0.0150(10) Uani 1 1 d U
C35B C 0.9217(5) 0.2043(3) 0.3106(2) 0.0169(11) Uani 1 1 d U
C36B C 0.9270(5) 0.1209(3) 0.2969(2) 0.0219(13) Uani 1 1 d U
C37B C 0.9453(5) 0.0721(3) 0.3508(2) 0.0280(14) Uani 1 1 d U
C38B C 0.9536(6) 0.0842(3) 0.3924(2) 0.0288(18) Uani 1 1 d U
H38D H 1.0101 0.0972 0.3970 0.043 Uiso 1 1 calc R
H38E H 0.9466 0.0571 0.4076 0.043 Uiso 1 1 calc R
H38F H 0.9094 0.1060 0.3991 0.043 Uiso 1 1 calc R
C39B C 0.8647(6) 0.0450(3) 0.3438(3) 0.0315(18) Uani 1 1 d U
H39D H 0.8149 0.0620 0.3524 0.047 Uiso 1 1 calc R
H39E H 0.8680 0.0166 0.3576 0.047 Uiso 1 1 calc R
H39F H 0.8592 0.0388 0.3169 0.047 Uiso 1 1 calc R
C40B C 1.0243(6) 0.0486(3) 0.3362(3) 0.0337(19) Uani 1 1 d U
H40D H 1.0143 0.0388 0.3103 0.051 Uiso 1 1 calc R
H40E H 1.0368 0.0225 0.3519 0.051 Uiso 1 1 calc R
H40F H 1.0728 0.0693 0.3368 0.051 Uiso 1 1 calc R
C41B C 0.9553(5) 0.1816(3) 0.2495(2) 0.0180(11) Uani 1 1 d U
C42B C 0.9761(5) 0.1555(3) 0.2186(2) 0.0204(13) Uani 1 1 d U
H42B H 0.9700 0.1238 0.2192 0.024 Uiso 1 1 calc R
C43B C 1.0059(5) 0.1770(3) 0.1872(2) 0.0222(14) Uani 1 1 d U
H43B H 1.0211 0.1597 0.1659 0.027 Uiso 1 1 calc R
C44B C 1.0143(5) 0.2229(3) 0.1859(2) 0.0219(14) Uani 1 1 d U
H44B H 1.0354 0.2366 0.1637 0.026 Uiso 1 1 calc R
C45B C 0.9925(5) 0.2502(3) 0.2168(2) 0.0185(13) Uani 1 1 d U
H45B H 0.9982 0.2819 0.2161 0.022 Uiso 1 1 calc R
C46B C 0.9616(5) 0.2277(3) 0.2489(2) 0.0164(11) Uani 1 1 d U
N1B N 0.9262(4) 0.3846(2) 0.25500(17) 0.0183(10) Uani 1 1 d U
N2B N 0.9290(4) 0.1668(2) 0.28631(17) 0.0184(10) Uani 1 1 d U
O1B O 0.6019(4) 0.15756(19) 0.30997(16) 0.0322(13) Uani 1 1 d U
O2B O 0.9789(4) 0.4487(2) 0.2294(2) 0.0390(16) Uani 1 1 d U
O3B O 1.0581(4) 0.4080(2) 0.26855(16) 0.0280(11) Uani 1 1 d U
O4B O 1.0927(3) 0.21670(18) 0.30488(15) 0.0238(12) Uani 1 1 d U
O5B O 0.9102(3) 0.20426(17) 0.34363(14) 0.0221(12) Uani 1 1 d U
O6B O 0.9221(4) 0.0914(2) 0.27407(17) 0.0326(14) Uani 1 1 d U
O7B O 0.9374(4) 0.11721(18) 0.33376(15) 0.0257(11) Uani 1 1 d U
Br1C Br 0.08970(6) 0.02469(3) 0.70379(2) 0.0323(2) Uani 1 1 d .
Br2C Br 0.88800(6) 0.34101(3) 0.65551(3) 0.0372(2) Uani 1 1 d .
C1C C 0.1161(5) 0.0662(2) 0.6651(2) 0.0188(13) Uani 1 1 d U
C2C C 0.0632(5) 0.0692(3) 0.6347(2) 0.0197(13) Uani 1 1 d U
H2C H 0.0141 0.0506 0.6329 0.024 Uiso 1 1 calc R
C3C C 0.0819(5) 0.0997(2) 0.6067(2) 0.0197(13) Uani 1 1 d U
H3C H 0.0459 0.1015 0.5853 0.024 Uiso 1 1 calc R
C4C C 0.1538(5) 0.1280(2) 0.6094(2) 0.0173(12) Uani 1 1 d U
C5C C 0.2065(5) 0.1243(3) 0.6411(2) 0.0179(13) Uani 1 1 d U
H5C H 0.2545 0.1435 0.6434 0.022 Uiso 1 1 calc R
C6C C 0.1899(5) 0.0933(3) 0.6689(2) 0.0193(13) Uani 1 1 d U
H6C H 0.2267 0.0902 0.6899 0.023 Uiso 1 1 calc R
C7C C 0.1672(5) 0.1614(3) 0.5790(2) 0.0178(12) Uani 1 1 d U
C8C C 0.2306(5) 0.1976(3) 0.5845(2) 0.0214(13) Uani 1 1 d U
H8C H 0.2635 0.1984 0.6069 0.026 Uiso 1 1 calc R
C9C C 0.2422(5) 0.2287(3) 0.5589(2) 0.0222(14) Uani 1 1 d U
H9C H 0.2116 0.2253 0.5360 0.027 Uiso 1 1 calc R
C10C C 0.2988(5) 0.2691(3) 0.5622(2) 0.0198(13) Uani 1 1 d U
H10E H 0.3318 0.2672 0.5858 0.024 Uiso 1 1 calc R
H10F H 0.2629 0.2964 0.5634 0.024 Uiso 1 1 calc R
C11C C 0.3618(5) 0.2735(2) 0.5288(2) 0.0150(11) Uani 1 1 d U
H11C H 0.3339 0.2587 0.5068 0.018 Uiso 1 1 calc R
C12C C 0.3769(5) 0.3211(2) 0.51787(19) 0.0151(11) Uani 1 1 d U
C13C C 0.3155(5) 0.3521(3) 0.5017(2) 0.0165(11) Uani 1 1 d U
C14C C 0.2293(5) 0.3479(3) 0.4932(2) 0.0193(13) Uani 1 1 d U
H14C H 0.1997 0.3207 0.4980 0.023 Uiso 1 1 calc R
C15C C 0.1875(5) 0.3844(3) 0.4778(2) 0.0214(13) Uani 1 1 d U
H15C H 0.1285 0.3822 0.4719 0.026 Uiso 1 1 calc R
C16C C 0.2312(5) 0.4242(3) 0.4708(2) 0.0231(14) Uani 1 1 d U
H16C H 0.2008 0.4485 0.4599 0.028 Uiso 1 1 calc R
C17C C 0.3172(5) 0.4297(3) 0.4790(2) 0.0201(13) Uani 1 1 d U
H17C H 0.3461 0.4571 0.4743 0.024 Uiso 1 1 calc R
C18C C 0.3581(5) 0.3935(2) 0.4943(2) 0.0165(11) Uani 1 1 d U
C19C C 0.5059(5) 0.4215(3) 0.5026(2) 0.0192(12) Uani 1 1 d U
C20C C 0.6583(5) 0.4353(3) 0.5173(2) 0.0295(14) Uani 1 1 d U
C21C C 0.6792(6) 0.4504(3) 0.4784(3) 0.038(2) Uani 1 1 d U
H21G H 0.7370 0.4629 0.4780 0.057 Uiso 1 1 calc R
H21H H 0.6382 0.4733 0.4705 0.057 Uiso 1 1 calc R
H21I H 0.6762 0.4247 0.4613 0.057 Uiso 1 1 calc R
C22C C 0.6451(6) 0.4733(3) 0.5444(3) 0.046(2) Uani 1 1 d U
H22G H 0.5938 0.4901 0.5374 0.069 Uiso 1 1 calc R
H22H H 0.6948 0.4932 0.5437 0.069 Uiso 1 1 calc R
H22I H 0.6383 0.4612 0.5698 0.069 Uiso 1 1 calc R
C23C C 0.7254(6) 0.4017(4) 0.5293(3) 0.050(2) Uani 1 1 d U
H23G H 0.7823 0.4146 0.5257 0.074 Uiso 1 1 calc R
H23H H 0.7199 0.3745 0.5141 0.074 Uiso 1 1 calc R
H23I H 0.7173 0.3942 0.5558 0.074 Uiso 1 1 calc R
C24C C 0.4520(5) 0.3431(3) 0.5211(2) 0.0150(11) Uani 1 1 d U
C25C C 0.5331(5) 0.3242(2) 0.5368(2) 0.0157(12) Uani 1 1 d U
H25E H 0.5584 0.3454 0.5550 0.019 Uiso 1 1 calc R
H25F H 0.5749 0.3192 0.5164 0.019 Uiso 1 1 calc R
C26C C 0.5118(5) 0.2795(2) 0.5562(2) 0.0148(11) Uani 1 1 d U
H26C H 0.4848 0.2869 0.5808 0.018 Uiso 1 1 calc R
C27C C 0.5966(5) 0.2567(3) 0.5645(2) 0.0167(12) Uani 1 1 d U
C28C C 0.6639(5) 0.2809(3) 0.5853(2) 0.0178(12) Uani 1 1 d U
C29C C 0.6474(5) 0.3126(2) 0.6130(2) 0.0171(13) Uani 1 1 d U
H29C H 0.5902 0.3214 0.6179 0.021 Uiso 1 1 calc R
C30C C 0.7133(5) 0.3313(3) 0.6333(2) 0.0188(13) Uani 1 1 d U
H30C H 0.7013 0.3521 0.6527 0.023 Uiso 1 1 calc R
C31C C 0.7969(5) 0.3198(3) 0.6253(2) 0.0225(14) Uani 1 1 d U
C32C C 0.8164(5) 0.2889(3) 0.5972(2) 0.0245(14) Uani 1 1 d U
H32C H 0.8740 0.2820 0.5912 0.029 Uiso 1 1 calc R
C33C C 0.7493(5) 0.2686(3) 0.5782(2) 0.0219(13) Uani 1 1 d U
H33C H 0.7612 0.2461 0.5601 0.026 Uiso 1 1 calc R
C34C C 0.4496(5) 0.2488(3) 0.5350(2) 0.0151(10) Uani 1 1 d U
C35C C 0.4398(5) 0.2066(3) 0.5581(2) 0.0173(12) Uani 1 1 d U
C36C C 0.4405(5) 0.1239(3) 0.5434(2) 0.0255(13) Uani 1 1 d U
C37C C 0.4493(5) 0.0727(3) 0.5978(2) 0.0273(14) Uani 1 1 d U
C38C C 0.4559(6) 0.0844(3) 0.6393(2) 0.0334(19) Uani 1 1 d U
H38G H 0.5089 0.1009 0.6439 0.050 Uiso 1 1 calc R
H38H H 0.4559 0.0568 0.6542 0.050 Uiso 1 1 calc R
H38I H 0.4070 0.1030 0.6466 0.050 Uiso 1 1 calc R
C39C C 0.3660(6) 0.0490(3) 0.5899(3) 0.0329(19) Uani 1 1 d U
H39G H 0.3183 0.0680 0.5979 0.049 Uiso 1 1 calc R
H39H H 0.3643 0.0207 0.6037 0.049 Uiso 1 1 calc R
H39I H 0.3612 0.0431 0.5630 0.049 Uiso 1 1 calc R
C40C C 0.5267(6) 0.0470(3) 0.5835(3) 0.0339(19) Uani 1 1 d U
H40G H 0.5182 0.0392 0.5570 0.051 Uiso 1 1 calc R
H40H H 0.5338 0.0195 0.5982 0.051 Uiso 1 1 calc R
H40I H 0.5779 0.0656 0.5860 0.051 Uiso 1 1 calc R
C41C C 0.4724(5) 0.1840(3) 0.4980(2) 0.0193(11) Uani 1 1 d U
C42C C 0.4955(5) 0.1593(3) 0.4664(2) 0.0236(13) Uani 1 1 d U
H42C H 0.4907 0.1276 0.4667 0.028 Uiso 1 1 calc R
C43C C 0.5246(5) 0.1802(3) 0.4356(2) 0.0270(14) Uani 1 1 d U
H43C H 0.5405 0.1631 0.4142 0.032 Uiso 1 1 calc R
C44C C 0.5316(5) 0.2266(3) 0.4347(2) 0.0233(14) Uani 1 1 d U
H44C H 0.5522 0.2408 0.4127 0.028 Uiso 1 1 calc R
C45C C 0.5085(5) 0.2531(3) 0.4663(2) 0.0184(13) Uani 1 1 d U
H45C H 0.5126 0.2849 0.4657 0.022 Uiso 1 1 calc R
C46C C 0.4801(5) 0.2310(3) 0.4977(2) 0.0175(11) Uani 1 1 d U
N1C N 0.4451(4) 0.3872(2) 0.50635(17) 0.0161(10) Uani 1 1 d U
N2C N 0.4468(4) 0.1690(2) 0.53439(17) 0.0193(10) Uani 1 1 d U
O1C O 0.1259(3) 0.15863(18) 0.55020(15) 0.0251(12) Uani 1 1 d U
O2C O 0.4926(4) 0.45673(18) 0.48863(16) 0.0267(13) Uani 1 1 d U
O3C O 0.5797(4) 0.40652(18) 0.51699(15) 0.0248(11) Uani 1 1 d U
O4C O 0.6089(3) 0.21845(18) 0.55303(14) 0.0209(12) Uani 1 1 d U
O5C O 0.4271(3) 0.20506(16) 0.59164(14) 0.0188(11) Uani 1 1 d U
O6C O 0.4341(4) 0.09398(19) 0.52058(17) 0.0337(15) Uani 1 1 d U
O7C O 0.4481(4) 0.11834(17) 0.58049(15) 0.0252(11) Uani 1 1 d U
Br1D Br 0.58331(7) 0.02359(3) 0.95444(2) 0.0369(3) Uani 1 1 d .
Br2D Br 1.37524(6) 0.33692(4) 0.90431(3) 0.0425(3) Uani 1 1 d .
C1D C 0.6069(5) 0.0655(3) 0.9159(2) 0.0246(14) Uani 1 1 d U
C2D C 0.5498(5) 0.0683(3) 0.8857(2) 0.0231(14) Uani 1 1 d U
H2D H 0.5010 0.0495 0.8843 0.028 Uiso 1 1 calc R
C3D C 0.5671(5) 0.0995(3) 0.8578(2) 0.0226(13) Uani 1 1 d U
H3D H 0.5311 0.1008 0.8364 0.027 Uiso 1 1 calc R
C4D C 0.6358(5) 0.1290(2) 0.8604(2) 0.0195(12) Uani 1 1 d U
C5D C 0.6913(5) 0.1246(3) 0.8915(2) 0.0208(13) Uani 1 1 d U
H5D H 0.7396 0.1437 0.8933 0.025 Uiso 1 1 calc R
C6D C 0.6775(5) 0.0940(3) 0.9188(2) 0.0216(14) Uani 1 1 d U
H6D H 0.7151 0.0919 0.9397 0.026 Uiso 1 1 calc R
C7D C 0.6470(5) 0.1627(3) 0.8299(2) 0.0205(12) Uani 1 1 d U
C8D C 0.7102(5) 0.1986(3) 0.8342(2) 0.0212(13) Uani 1 1 d U
H8D H 0.7428 0.1995 0.8567 0.025 Uiso 1 1 calc R
C9D C 0.7240(5) 0.2290(2) 0.8094(2) 0.0181(13) Uani 1 1 d U
H9D H 0.6938 0.2257 0.7865 0.022 Uiso 1 1 calc R
C10D C 0.7816(5) 0.2690(3) 0.8118(2) 0.0176(13) Uani 1 1 d U
H10G H 0.8137 0.2678 0.8357 0.021 Uiso 1 1 calc R
H10H H 0.7464 0.2965 0.8120 0.021 Uiso 1 1 calc R
C11D C 0.8468(5) 0.2713(2) 0.7781(2) 0.0152(11) Uani 1 1 d U
H11D H 0.8193 0.2564 0.7561 0.018 Uiso 1 1 calc R
C12D C 0.8627(5) 0.3202(2) 0.76732(19) 0.0154(11) Uani 1 1 d U
C13D C 0.8015(5) 0.3509(3) 0.7520(2) 0.0161(11) Uani 1 1 d U
C14D C 0.7148(5) 0.3480(3) 0.7436(2) 0.0185(13) Uani 1 1 d U
H14D H 0.6844 0.3209 0.7478 0.022 Uiso 1 1 calc R
C15D C 0.6738(5) 0.3850(3) 0.7292(2) 0.0209(13) Uani 1 1 d U
H15D H 0.6147 0.3833 0.7233 0.025 Uiso 1 1 calc R
C16D C 0.7164(5) 0.4240(3) 0.7233(2) 0.0241(14) Uani 1 1 d U
H16D H 0.6861 0.4487 0.7132 0.029 Uiso 1 1 calc R
C17D C 0.8038(5) 0.4292(3) 0.7316(2) 0.0227(13) Uani 1 1 d U
H17D H 0.8328 0.4567 0.7277 0.027 Uiso 1 1 calc R
C18D C 0.8453(5) 0.3914(3) 0.7458(2) 0.0177(11) Uani 1 1 d U
C19D C 0.9932(5) 0.4182(3) 0.7520(2) 0.0189(12) Uani 1 1 d U
C20D C 1.1462(6) 0.4304(3) 0.7632(2) 0.0287(14) Uani 1 1 d U
C21D C 1.2146(6) 0.3958(3) 0.7744(3) 0.049(2) Uani 1 1 d U
H21J H 1.2024 0.3845 0.7997 0.074 Uiso 1 1 calc R
H21K H 1.2710 0.4100 0.7742 0.074 Uiso 1 1 calc R
H21L H 1.2140 0.3708 0.7566 0.074 Uiso 1 1 calc R
C22D C 1.1666(6) 0.4489(3) 0.7253(2) 0.036(2) Uani 1 1 d U
H22J H 1.1641 0.4248 0.7067 0.054 Uiso 1 1 calc R
H22K H 1.2242 0.4618 0.7256 0.054 Uiso 1 1 calc R
H22L H 1.1251 0.4722 0.7188 0.054 Uiso 1 1 calc R
C23D C 1.1351(6) 0.4667(3) 0.7930(3) 0.046(2) Uani 1 1 d U
H23J H 1.0899 0.4874 0.7852 0.069 Uiso 1 1 calc R
H23K H 1.1888 0.4832 0.7959 0.069 Uiso 1 1 calc R
H23L H 1.1196 0.4528 0.8169 0.069 Uiso 1 1 calc R
C24D C 0.9390(5) 0.3411(3) 0.77033(19) 0.0148(11) Uani 1 1 d U
C25D C 1.0187(5) 0.3220(2) 0.7855(2) 0.0145(12) Uani 1 1 d U
H25G H 1.0454 0.3434 0.8033 0.017 Uiso 1 1 calc R
H25H H 1.0596 0.3161 0.7650 0.017 Uiso 1 1 calc R
C26D C 0.9961(5) 0.2777(3) 0.8061(2) 0.0150(11) Uani 1 1 d U
H26D H 0.9691 0.2858 0.8306 0.018 Uiso 1 1 calc R
C27D C 1.0795(5) 0.2527(3) 0.8145(2) 0.0155(12) Uani 1 1 d U
C28D C 1.1482(5) 0.2783(3) 0.8353(2) 0.0197(12) Uani 1 1 d U
C29D C 1.1327(5) 0.3111(3) 0.8621(2) 0.0221(13) Uani 1 1 d U
H29D H 1.0761 0.3209 0.8670 0.027 Uiso 1 1 calc R
C30D C 1.2011(5) 0.3294(3) 0.8815(2) 0.0241(14) Uani 1 1 d U
H30D H 1.1911 0.3515 0.9001 0.029 Uiso 1 1 calc R
C31D C 1.2821(5) 0.3160(3) 0.8742(2) 0.0264(14) Uani 1 1 d U
C32D C 1.3007(5) 0.2840(3) 0.8471(2) 0.0265(14) Uani 1 1 d U
H32D H 1.3579 0.2755 0.8418 0.032 Uiso 1 1 calc R
C33D C 1.2329(5) 0.2651(3) 0.8280(2) 0.0236(14) Uani 1 1 d U
H33D H 1.2436 0.2428 0.8096 0.028 Uiso 1 1 calc R
C34D C 0.9338(5) 0.2479(2) 0.7849(2) 0.0145(10) Uani 1 1 d U
C35D C 0.9228(5) 0.2046(2) 0.8093(2) 0.0157(11) Uani 1 1 d U
C36D C 0.9234(5) 0.1215(3) 0.7950(2) 0.0220(13) Uani 1 1 d U
C37D C 0.9317(5) 0.0721(3) 0.8494(2) 0.0246(14) Uani 1 1 d U
C38D C 0.9448(6) 0.0833(3) 0.8904(2) 0.0306(18) Uani 1 1 d U
H38J H 0.9980 0.1003 0.8934 0.046 Uiso 1 1 calc R
H38K H 0.9481 0.0556 0.9050 0.046 Uiso 1 1 calc R
H38L H 0.8967 0.1015 0.8994 0.046 Uiso 1 1 calc R
C39D C 0.8470(5) 0.0492(3) 0.8427(2) 0.0231(16) Uani 1 1 d U
H39J H 0.8006 0.0684 0.8518 0.035 Uiso 1 1 calc R
H39K H 0.8458 0.0206 0.8562 0.035 Uiso 1 1 calc R
H39L H 0.8395 0.0437 0.8159 0.035 Uiso 1 1 calc R
C40D C 1.0083(5) 0.0449(3) 0.8341(3) 0.0324(19) Uani 1 1 d U
H40J H 0.9976 0.0368 0.8079 0.049 Uiso 1 1 calc R
H40K H 1.0153 0.0176 0.8490 0.049 Uiso 1 1 calc R
H40L H 1.0603 0.0630 0.8358 0.049 Uiso 1 1 calc R
C41D C 0.9567(5) 0.1814(3) 0.7482(2) 0.0161(11) Uani 1 1 d U
C42D C 0.9802(5) 0.1557(3) 0.7179(2) 0.0155(12) Uani 1 1 d U
H42D H 0.9734 0.1241 0.7184 0.019 Uiso 1 1 calc R
C43D C 1.0141(5) 0.1767(3) 0.6866(2) 0.0181(13) Uani 1 1 d U
H43D H 1.0331 0.1592 0.6660 0.022 Uiso 1 1 calc R
C44D C 1.0205(5) 0.2229(3) 0.6853(2) 0.0169(13) Uani 1 1 d U
H44D H 1.0415 0.2369 0.6633 0.020 Uiso 1 1 calc R
C45D C 0.9959(5) 0.2498(3) 0.7166(2) 0.0145(12) Uani 1 1 d U
H45D H 1.0010 0.2815 0.7161 0.017 Uiso 1 1 calc R
C46D C 0.9643(5) 0.2274(3) 0.7478(2) 0.0135(11) Uani 1 1 d U
N1D N 0.9315(4) 0.3863(2) 0.75616(17) 0.0170(10) Uani 1 1 d U
N2D N 0.9284(4) 0.1671(2) 0.78491(17) 0.0182(10) Uani 1 1 d U
O1D O 0.6000(4) 0.16075(18) 0.80201(15) 0.0279(13) Uani 1 1 d U
O2D O 0.9802(4) 0.45514(18) 0.74024(17) 0.0280(13) Uani 1 1 d U
O3D O 1.0687(4) 0.40237(18) 0.76303(16) 0.0248(11) Uani 1 1 d U
O4D O 1.0907(4) 0.21482(17) 0.80439(14) 0.0209(12) Uani 1 1 d U
O5D O 0.9083(3) 0.20417(17) 0.84218(14) 0.0205(12) Uani 1 1 d U
O6D O 0.9114(4) 0.09244(18) 0.77218(15) 0.0268(13) Uani 1 1 d U
O7D O 0.9327(4) 0.11723(17) 0.83177(15) 0.0235(11) Uani 1 1 d U
C1R C 0.2772(10) 1.0499(3) 0.3642(5) 0.148(9) Uani 1 1 d D
H1RA H 0.2291 1.0688 0.3728 0.178 Uiso 1 1 calc R
H1RB H 0.2964 1.0611 0.3395 0.178 Uiso 1 1 calc R
Cl2R Cl 0.2436(3) 0.99311(13) 0.36036(12) 0.0909(12) Uani 1 1 d D
Cl1R Cl 0.3632(3) 1.05290(15) 0.39718(11) 0.1003(13) Uani 1 1 d D
C1S C 0.2194(15) 0.5543(4) 0.3882(5) 0.25(2) Uani 1 1 d D
H1SA H 0.2674 0.5758 0.3863 0.305 Uiso 1 1 calc R
H1SB H 0.1881 0.5604 0.4117 0.305 Uiso 1 1 calc R
Cl1S Cl 0.2593(3) 0.49834(14) 0.38842(13) 0.1120(17) Uani 1 1 d D
Cl2S Cl 0.1495(3) 0.5606(2) 0.34899(15) 0.139(2) Uani 1 1 d D

loop_
_atom_site_aniso_label
_atom_site_aniso_U_11
_atom_site_aniso_U_22
_atom_site_aniso_U_33
_atom_site_aniso_U_23
_atom_site_aniso_U_13
_atom_site_aniso_U_12
Br1A 0.1134(11) 0.0439(7) 0.0292(5) 0.0137(5) -0.0154(6) -0.0465(7)
Br2A 0.0327(6) 0.1004(10) 0.0552(7) -0.0427(7) 0.0063(5) -0.0328(6)
C1A 0.038(3) 0.023(3) 0.022(3) -0.006(3) 0.002(3) -0.011(3)
C2A 0.034(3) 0.021(3) 0.027(3) -0.009(2) 0.002(3) -0.010(3)
C3A 0.030(3) 0.017(3) 0.029(3) -0.009(2) 0.001(3) -0.001(2)
C4A 0.031(3) 0.016(3) 0.025(3) -0.006(2) 0.000(2) 0.001(2)
C5A 0.033(3) 0.016(3) 0.021(3) -0.005(2) 0.002(2) -0.003(3)
C6A 0.035(3) 0.021(3) 0.020(3) -0.005(2) 0.002(3) -0.008(3)
C7A 0.029(3) 0.019(3) 0.024(3) -0.004(2) 0.002(2) -0.001(2)
C8A 0.028(3) 0.022(3) 0.020(3) -0.001(2) -0.002(3) -0.001(2)
C9A 0.022(3) 0.025(3) 0.021(3) 0.002(2) 0.000(3) -0.001(2)
C10A 0.022(3) 0.023(3) 0.018(3) 0.004(2) 0.005(2) 0.001(2)
C11A 0.020(2) 0.015(2) 0.015(2) -0.001(2) 0.002(2) 0.0026(19)
C12A 0.021(2) 0.015(2) 0.014(2) -0.002(2) 0.004(2) -0.0005(19)
C13A 0.022(2) 0.012(2) 0.018(3) -0.002(2) 0.004(2) 0.002(2)
C14A 0.021(3) 0.018(3) 0.022(3) 0.001(3) 0.004(2) 0.004(2)
C15A 0.027(3) 0.018(3) 0.026(3) -0.001(3) -0.002(3) 0.006(2)
C16A 0.031(3) 0.017(3) 0.030(3) 0.002(3) -0.001(3) 0.009(3)
C17A 0.031(3) 0.012(3) 0.025(3) 0.001(3) -0.001(3) 0.006(2)
C18A 0.024(2) 0.012(2) 0.019(3) -0.001(2) 0.004(2) 0.0031(19)
C19A 0.025(3) 0.023(3) 0.027(3) 0.005(2) -0.001(2) -0.004(2)
C20A 0.030(3) 0.038(3) 0.032(3) 0.010(3) 0.001(3) -0.016(3)
C21A 0.030(5) 0.052(5) 0.033(4) -0.005(4) 0.007(3) -0.012(4)
C22A 0.049(6) 0.053(4) 0.071(6) -0.029(4) 0.018(5) -0.022(4)
C23A 0.045(5) 0.085(6) 0.061(5) 0.032(5) -0.025(4) -0.029(5)
C24A 0.021(2) 0.016(2) 0.017(2) 0.000(2) 0.002(2) 0.001(2)
C25A 0.021(3) 0.014(3) 0.016(3) 0.000(2) -0.001(2) -0.001(2)
C26A 0.021(2) 0.014(2) 0.017(2) -0.001(2) -0.002(2) -0.001(2)
C27A 0.022(2) 0.011(2) 0.017(3) 0.000(2) 0.000(2) 0.001(2)
C28A 0.023(2) 0.013(3) 0.020(3) 0.000(2) -0.002(2) 0.001(2)
C29A 0.027(3) 0.013(3) 0.017(3) 0.001(2) 0.003(2) -0.004(2)
C30A 0.030(3) 0.023(3) 0.019(3) -0.004(2) 0.003(2) -0.010(3)
C31A 0.030(3) 0.031(3) 0.025(3) -0.011(3) 0.002(3) -0.012(3)
C32A 0.027(3) 0.033(3) 0.025(3) -0.007(3) 0.003(3) -0.009(3)
C33A 0.024(3) 0.019(3) 0.017(3) -0.006(2) 0.003(2) -0.003(2)
C34A 0.018(2) 0.014(2) 0.015(2) -0.0008(18) 0.0003(19) -0.0005(19)
C35A 0.020(3) 0.011(2) 0.016(2) 0.001(2) -0.002(2) 0.000(2)
C36A 0.025(3) 0.012(2) 0.022(2) 0.000(2) 0.001(3) 0.001(2)
C37A 0.034(3) 0.015(3) 0.030(3) 0.006(2) -0.004(3) 0.000(3)
C38A 0.040(5) 0.022(5) 0.032(3) 0.010(3) -0.011(3) -0.005(4)
C39A 0.035(4) 0.013(4) 0.022(4) 0.001(3) 0.002(3) 0.001(3)
C40A 0.033(4) 0.029(4) 0.047(5) 0.010(4) -0.005(4) 0.007(3)
C41A 0.017(3) 0.017(2) 0.016(2) -0.0014(19) -0.003(2) 0.007(2)
C42A 0.018(3) 0.021(3) 0.021(3) -0.004(2) 0.000(2) 0.006(3)
C43A 0.016(3) 0.027(3) 0.019(3) -0.007(2) 0.001(2) 0.006(3)
C44A 0.016(3) 0.027(3) 0.016(3) -0.003(2) 0.003(2) 0.007(3)
C45A 0.013(3) 0.020(3) 0.015(3) -0.002(2) 0.002(2) 0.004(2)
C46A 0.014(3) 0.017(2) 0.014(2) 0.0007(19) -0.001(2) 0.003(2)
N1A 0.023(2) 0.016(2) 0.020(2) 0.0017(19) 0.002(2) 0.0000(18)
N2A 0.020(2) 0.0118(19) 0.017(2) -0.0008(17) -0.001(2) 0.004(2)
O1A 0.031(3) 0.021(3) 0.032(3) 0.004(2) -0.004(2) -0.004(3)
O2A 0.032(4) 0.024(3) 0.065(4) 0.021(3) -0.008(3) -0.009(3)
O3A 0.028(2) 0.033(3) 0.027(3) 0.008(2) -0.003(2) -0.011(2)
O4A 0.026(3) 0.019(3) 0.021(3) -0.008(2) -0.003(2) 0.001(2)
O5A 0.030(3) 0.013(3) 0.015(2) 0.0012(19) -0.003(2) 0.000(2)
O6A 0.034(3) 0.013(3) 0.030(3) -0.001(2) 0.005(3) 0.005(2)
O7A 0.034(3) 0.014(2) 0.025(2) 0.0050(18) -0.004(2) -0.001(2)
Br1B 0.1401(13) 0.0463(7) 0.0280(5) 0.0105(5) -0.0135(7) -0.0590(8)
Br2B 0.0310(6) 0.1078(10) 0.0523(7) -0.0446(7) 0.0078(5) -0.0342(6)
C1B 0.038(4) 0.024(3) 0.024(3) -0.002(3) 0.008(3) -0.013(3)
C2B 0.029(3) 0.023(3) 0.031(3) -0.002(3) 0.009(3) -0.008(3)
C3B 0.022(3) 0.018(3) 0.031(3) -0.006(2) 0.005(3) -0.003(2)
C4B 0.025(3) 0.016(3) 0.025(3) -0.003(2) 0.005(2) -0.003(2)
C5B 0.028(3) 0.014(3) 0.025(3) -0.002(2) 0.005(2) -0.005(2)
C6B 0.037(3) 0.022(3) 0.024(3) 0.000(2) 0.005(3) -0.011(3)
C7B 0.025(3) 0.021(3) 0.026(3) 0.000(2) 0.003(2) -0.005(2)
C8B 0.026(3) 0.019(3) 0.025(3) 0.000(2) 0.003(3) -0.002(2)
C9B 0.023(3) 0.016(3) 0.023(3) -0.001(2) 0.001(3) 0.001(2)
C10B 0.021(3) 0.016(3) 0.022(3) -0.001(2) 0.002(2) 0.001(2)
C11B 0.017(2) 0.013(2) 0.015(2) -0.004(2) -0.002(2) -0.0001(19)
C12B 0.016(2) 0.016(2) 0.014(2) -0.001(2) 0.000(2) -0.0006(19)
C13B 0.018(2) 0.015(2) 0.016(3) -0.003(2) 0.001(2) 0.002(2)
C14B 0.017(2) 0.018(3) 0.019(3) -0.006(2) 0.001(2) 0.000(2)
C15B 0.020(3) 0.019(3) 0.024(3) -0.010(3) -0.003(3) 0.004(2)
C16B 0.022(3) 0.020(3) 0.025(3) -0.002(3) -0.001(3) 0.007(2)
C17B 0.023(3) 0.014(3) 0.023(3) -0.001(3) 0.002(3) 0.002(2)
C18B 0.017(2) 0.017(2) 0.019(3) 0.000(2) 0.001(2) -0.0002(19)
C19B 0.019(3) 0.017(3) 0.030(3) 0.005(2) -0.002(2) -0.001(2)
C20B 0.023(3) 0.041(3) 0.034(3) 0.010(3) 0.000(3) -0.017(3)
C21B 0.032(5) 0.052(6) 0.041(4) -0.004(4) 0.012(3) -0.023(4)
C22B 0.036(5) 0.057(4) 0.070(6) -0.023(4) 0.018(4) -0.025(4)
C23B 0.034(5) 0.086(6) 0.073(6) 0.034(5) -0.023(4) -0.027(4)
C24B 0.015(2) 0.015(2) 0.015(2) -0.001(2) 0.002(2) -0.0013(19)
C25B 0.016(3) 0.020(3) 0.016(3) -0.004(2) 0.000(2) -0.001(2)
C26B 0.015(2) 0.019(2) 0.014(2) -0.003(2) -0.002(2) 0.000(2)
C27B 0.015(2) 0.023(3) 0.015(3) 0.000(2) -0.003(2) 0.000(2)
C28B 0.017(2) 0.028(3) 0.018(3) -0.002(2) -0.003(2) -0.001(2)
C29B 0.017(3) 0.029(3) 0.016(3) -0.001(2) 0.000(2) -0.003(3)
C30B 0.021(3) 0.034(3) 0.016(3) -0.004(2) 0.002(2) -0.009(3)
C31B 0.019(3) 0.043(4) 0.024(3) -0.009(3) 0.000(3) -0.008(3)
C32B 0.019(3) 0.042(4) 0.025(3) -0.008(3) 0.000(3) -0.005(3)
C33B 0.016(3) 0.036(3) 0.019(3) -0.005(3) 0.001(2) -0.004(3)
C34B 0.015(2) 0.017(2) 0.014(2) -0.0031(18) -0.0021(19) -0.0004(19)
C35B 0.017(3) 0.018(2) 0.016(2) -0.001(2) -0.001(2) 0.002(2)
C36B 0.022(3) 0.019(2) 0.025(2) 0.004(2) -0.007(3) 0.000(3)
C37B 0.028(3) 0.022(3) 0.035(3) 0.011(3) -0.006(3) -0.001(3)
C38B 0.031(5) 0.019(4) 0.037(3) 0.017(3) -0.009(3) -0.003(3)
C39B 0.029(4) 0.030(4) 0.037(4) 0.007(4) -0.004(4) -0.002(3)
C40B 0.025(4) 0.025(4) 0.050(5) 0.014(4) 0.002(4) 0.003(3)
C41B 0.017(3) 0.018(2) 0.019(2) -0.0031(19) -0.004(2) 0.002(2)
C42B 0.017(3) 0.023(3) 0.021(3) -0.007(2) -0.004(2) 0.004(3)
C43B 0.016(3) 0.028(3) 0.023(3) -0.007(3) 0.001(2) 0.003(3)
C44B 0.012(3) 0.030(3) 0.023(3) -0.003(3) 0.006(2) 0.000(3)
C45B 0.011(3) 0.024(3) 0.020(3) -0.001(2) 0.004(2) -0.002(3)
C46B 0.013(3) 0.020(2) 0.015(2) -0.0024(19) 0.000(2) -0.002(2)
N1B 0.017(2) 0.017(2) 0.021(2) 0.002(2) 0.001(2) -0.0014(18)
N2B 0.019(2) 0.017(2) 0.019(2) -0.0004(17) -0.002(2) -0.001(2)
O1B 0.030(3) 0.028(3) 0.039(3) 0.006(3) -0.008(2) -0.003(3)
O2B 0.028(3) 0.022(3) 0.067(4) 0.018(3) -0.005(3) -0.005(3)
O3B 0.021(2) 0.031(3) 0.032(3) 0.011(2) -0.0037(19) -0.011(2)
O4B 0.018(3) 0.023(3) 0.031(3) -0.008(2) -0.007(2) 0.005(2)
O5B 0.024(3) 0.024(3) 0.018(2) 0.002(2) 0.000(2) -0.002(2)
O6B 0.042(4) 0.024(3) 0.033(3) -0.004(2) -0.005(3) -0.003(3)
O7B 0.029(3) 0.022(2) 0.026(2) 0.0078(19) -0.006(2) 0.001(2)
Br1C 0.0503(6) 0.0219(5) 0.0248(4) 0.0023(4) 0.0057(4) -0.0126(4)
Br2C 0.0266(5) 0.0524(6) 0.0325(5) -0.0123(5) -0.0057(4) -0.0101(4)
C1C 0.023(3) 0.015(3) 0.018(3) -0.004(2) 0.008(2) -0.003(2)
C2C 0.022(3) 0.016(3) 0.021(3) -0.005(2) 0.003(2) -0.003(2)
C3C 0.021(3) 0.017(3) 0.021(3) -0.005(2) 0.001(2) -0.004(2)
C4C 0.018(3) 0.014(3) 0.020(2) -0.003(2) 0.001(2) 0.000(2)
C5C 0.019(3) 0.016(3) 0.019(3) -0.003(2) 0.002(2) -0.003(2)
C6C 0.020(3) 0.018(3) 0.020(3) -0.004(2) 0.003(2) -0.001(2)
C7C 0.017(3) 0.015(3) 0.021(3) -0.003(2) 0.001(2) 0.002(2)
C8C 0.018(3) 0.020(3) 0.026(3) -0.003(2) 0.002(2) -0.001(2)
C9C 0.015(3) 0.022(3) 0.029(3) 0.000(2) 0.003(3) -0.001(2)
C10C 0.015(3) 0.021(3) 0.024(3) 0.000(2) 0.004(2) 0.001(2)
C11C 0.010(2) 0.020(2) 0.015(2) -0.002(2) -0.001(2) 0.0005(19)
C12C 0.013(2) 0.019(2) 0.014(2) -0.002(2) 0.002(2) -0.0008(19)
C13C 0.016(2) 0.020(2) 0.014(2) 0.000(2) -0.002(2) -0.001(2)
C14C 0.019(3) 0.019(3) 0.020(3) 0.002(3) -0.002(2) 0.001(2)
C15C 0.021(3) 0.019(3) 0.024(3) 0.004(3) -0.003(3) 0.004(2)
C16C 0.024(3) 0.018(3) 0.027(3) 0.003(3) -0.004(3) 0.005(2)
C17C 0.021(3) 0.017(3) 0.021(3) 0.002(2) -0.001(3) 0.001(2)
C18C 0.015(2) 0.018(2) 0.016(2) -0.001(2) 0.000(2) -0.0013(19)
C19C 0.016(2) 0.018(3) 0.024(3) -0.001(2) 0.003(2) -0.003(2)
C20C 0.019(3) 0.033(3) 0.037(3) 0.003(3) 0.006(3) -0.010(3)
C21C 0.035(5) 0.042(5) 0.037(4) -0.001(3) 0.017(4) -0.015(4)
C22C 0.035(5) 0.056(5) 0.047(5) -0.020(4) 0.014(4) -0.023(4)
C23C 0.023(4) 0.060(5) 0.066(6) 0.008(4) -0.013(4) -0.005(4)
C24C 0.012(2) 0.018(2) 0.015(2) -0.002(2) 0.003(2) 0.0017(19)
C25C 0.012(3) 0.019(3) 0.015(3) -0.001(2) 0.000(2) 0.001(2)
C26C 0.011(2) 0.020(2) 0.014(2) -0.001(2) 0.001(2) -0.0028(19)
C27C 0.015(2) 0.019(3) 0.016(3) -0.001(2) 0.000(2) -0.002(2)
C28C 0.015(2) 0.019(3) 0.020(3) -0.002(2) -0.001(2) -0.002(2)
C29C 0.017(3) 0.015(3) 0.019(3) 0.001(2) -0.002(2) 0.001(2)
C30C 0.018(3) 0.015(3) 0.024(3) -0.001(2) -0.001(2) 0.001(2)
C31C 0.015(3) 0.023(3) 0.029(3) -0.001(2) -0.001(3) -0.003(3)
C32C 0.014(3) 0.030(3) 0.030(3) -0.003(3) 0.003(2) -0.001(3)
C33C 0.015(2) 0.026(3) 0.025(3) -0.004(2) 0.002(2) 0.000(2)
C34C 0.010(2) 0.020(2) 0.016(2) -0.0037(18) -0.0011(19) -0.0003(19)
C35C 0.013(3) 0.018(2) 0.021(2) -0.005(2) -0.001(2) -0.001(2)
C36C 0.030(3) 0.020(2) 0.027(3) -0.006(2) -0.007(3) 0.001(3)
C37C 0.027(3) 0.017(3) 0.038(3) 0.004(3) -0.006(3) -0.001(3)
C38C 0.034(5) 0.030(5) 0.036(3) 0.011(3) -0.009(3) -0.007(4)
C39C 0.025(4) 0.022(4) 0.052(5) 0.001(4) -0.011(4) 0.000(3)
C40C 0.027(4) 0.017(4) 0.058(5) 0.016(4) 0.003(4) -0.001(3)
C41C 0.013(3) 0.026(2) 0.019(2) -0.0045(19) -0.004(2) 0.005(2)
C42C 0.016(3) 0.032(3) 0.022(3) -0.009(2) -0.005(2) 0.009(3)
C43C 0.015(3) 0.041(3) 0.025(3) -0.012(3) -0.003(3) 0.008(3)
C44C 0.010(3) 0.039(3) 0.021(3) -0.008(3) 0.000(2) 0.003(3)
C45C 0.006(3) 0.032(3) 0.018(3) -0.006(2) -0.001(2) -0.001(3)
C46C 0.008(2) 0.026(2) 0.018(2) -0.0058(19) -0.002(2) 0.002(2)
N1C 0.013(2) 0.018(2) 0.018(2) 0.000(2) 0.003(2) -0.0005(17)
N2C 0.020(3) 0.018(2) 0.019(2) -0.0056(17) -0.003(2) 0.001(2)
O1C 0.025(3) 0.022(3) 0.029(3) 0.002(2) -0.009(2) 0.003(2)
O2C 0.026(3) 0.018(3) 0.036(3) 0.005(2) 0.001(3) 0.001(2)
O3C 0.017(2) 0.025(3) 0.033(3) 0.006(2) 0.000(2) -0.0070(19)
O4C 0.017(3) 0.024(3) 0.022(3) -0.012(2) -0.006(2) 0.003(2)
O5C 0.022(3) 0.012(3) 0.023(2) -0.001(2) 0.001(2) 0.001(2)
O6C 0.049(4) 0.016(3) 0.036(3) -0.006(2) -0.007(3) -0.002(3)
O7C 0.030(3) 0.015(2) 0.030(2) 0.0010(19) -0.006(2) -0.003(2)
Br1D 0.0572(7) 0.0251(5) 0.0282(5) 0.0027(4) 0.0061(4) -0.0170(5)
Br2D 0.0266(5) 0.0644(7) 0.0365(5) -0.0172(5) -0.0056(4) -0.0100(5)
C1D 0.027(3) 0.019(3) 0.028(3) -0.002(3) 0.007(3) -0.006(2)
C2D 0.024(3) 0.018(3) 0.028(3) -0.006(2) 0.007(2) -0.004(3)
C3D 0.025(3) 0.019(3) 0.024(3) -0.008(2) 0.005(2) 0.001(2)
C4D 0.024(3) 0.014(3) 0.021(2) -0.003(2) 0.007(2) 0.002(2)
C5D 0.023(3) 0.015(3) 0.025(3) 0.000(2) 0.005(2) -0.001(2)
C6D 0.023(3) 0.018(3) 0.024(3) 0.000(2) 0.003(2) -0.005(2)
C7D 0.027(3) 0.011(3) 0.023(3) -0.003(2) 0.003(2) 0.000(2)
C8D 0.027(3) 0.016(3) 0.021(3) -0.002(2) 0.000(2) -0.002(2)
C9D 0.020(3) 0.014(3) 0.020(3) -0.001(2) 0.000(2) 0.001(2)
C10D 0.019(3) 0.016(3) 0.018(3) 0.002(2) 0.000(2) 0.003(2)
C11D 0.013(2) 0.017(2) 0.015(2) -0.001(2) -0.001(2) 0.0031(19)
C12D 0.016(2) 0.016(2) 0.014(2) -0.002(2) 0.001(2) 0.0026(19)
C13D 0.016(2) 0.019(2) 0.014(2) -0.002(2) 0.000(2) 0.002(2)
C14D 0.017(3) 0.020(3) 0.018(3) -0.004(3) -0.002(2) -0.001(2)
C15D 0.019(3) 0.018(3) 0.026(3) -0.005(3) -0.001(3) 0.006(2)
C16D 0.025(3) 0.018(3) 0.029(3) -0.001(3) -0.002(3) 0.007(2)
C17D 0.024(3) 0.018(3) 0.026(3) 0.003(3) 0.001(3) 0.005(2)
C18D 0.018(2) 0.018(2) 0.018(3) 0.002(2) 0.002(2) 0.0022(19)
C19D 0.020(2) 0.014(3) 0.023(3) -0.003(2) 0.000(2) 0.000(2)
C20D 0.020(3) 0.026(3) 0.040(3) 0.006(3) 0.006(3) -0.005(2)
C21D 0.024(4) 0.047(5) 0.077(6) 0.017(4) -0.004(4) 0.000(4)
C22D 0.041(5) 0.029(5) 0.038(4) 0.003(3) 0.011(4) -0.020(4)
C23D 0.033(5) 0.055(5) 0.050(5) -0.018(4) 0.011(4) -0.016(4)
C24D 0.016(2) 0.015(2) 0.013(2) -0.003(2) 0.000(2) 0.0026(19)
C25D 0.017(3) 0.014(3) 0.013(3) -0.005(2) -0.004(2) 0.000(2)
C26D 0.015(2) 0.018(2) 0.012(2) -0.001(2) -0.001(2) -0.0012(19)
C27D 0.015(2) 0.019(3) 0.013(3) 0.003(2) 0.002(2) 0.001(2)
C28D 0.018(2) 0.025(3) 0.017(3) 0.000(2) 0.001(2) -0.002(2)
C29D 0.021(3) 0.028(3) 0.017(3) -0.001(2) -0.001(2) -0.002(3)
C30D 0.022(3) 0.030(3) 0.020(3) -0.003(2) 0.000(2) -0.005(3)
C31D 0.020(3) 0.035(3) 0.025(3) -0.006(3) 0.000(3) -0.010(3)
C32D 0.019(3) 0.034(3) 0.026(3) -0.007(3) 0.002(3) -0.005(3)
C33D 0.019(3) 0.029(3) 0.022(3) -0.004(3) 0.003(2) -0.004(3)
C34D 0.014(2) 0.017(2) 0.012(2) 0.0010(18) 0.0000(18) -0.0007(19)
C35D 0.017(3) 0.014(2) 0.016(2) 0.001(2) 0.003(2) -0.001(2)
C36D 0.029(3) 0.016(2) 0.021(2) 0.002(2) -0.002(3) -0.003(3)
C37D 0.026(3) 0.018(3) 0.029(3) 0.011(2) -0.005(3) -0.003(2)
C38D 0.036(5) 0.026(5) 0.030(3) 0.018(3) -0.010(3) -0.009(4)
C39D 0.026(3) 0.013(4) 0.030(4) 0.004(3) 0.002(3) -0.003(3)
C40D 0.021(4) 0.032(4) 0.045(5) 0.018(4) -0.004(3) 0.004(3)
C41D 0.014(3) 0.017(2) 0.018(2) 0.0014(19) 0.001(2) 0.002(2)
C42D 0.010(3) 0.018(3) 0.018(2) -0.004(2) -0.003(2) 0.003(2)
C43D 0.010(3) 0.025(3) 0.019(3) -0.003(2) 0.001(2) 0.002(3)
C44D 0.009(3) 0.027(3) 0.015(3) 0.001(2) 0.000(2) 0.003(3)
C45D 0.009(3) 0.019(3) 0.015(2) 0.003(2) -0.001(2) 0.002(2)
C46D 0.010(2) 0.017(2) 0.014(2) -0.0008(19) -0.001(2) 0.001(2)
N1D 0.018(2) 0.014(2) 0.019(2) -0.002(2) 0.001(2) 0.0025(17)
N2D 0.020(2) 0.017(2) 0.017(2) -0.0006(17) 0.002(2) -0.002(2)
O1D 0.035(3) 0.022(3) 0.027(3) 0.003(2) -0.006(2) -0.006(3)
O2D 0.028(3) 0.013(3) 0.043(4) 0.000(2) -0.006(3) -0.005(2)
O3D 0.019(2) 0.022(3) 0.034(3) 0.009(2) 0.003(2) -0.0060(19)
O4D 0.028(3) 0.016(3) 0.019(3) -0.006(2) -0.003(2) 0.005(2)
O5D 0.023(3) 0.027(3) 0.011(2) 0.003(2) 0.004(2) -0.003(2)
O6D 0.038(3) 0.020(3) 0.023(3) 0.002(2) -0.007(3) -0.009(3)
O7D 0.032(3) 0.016(2) 0.023(2) 0.0051(18) -0.005(2) -0.006(2)
C1R 0.20(2) 0.131(17) 0.112(15) 0.011(13) -0.089(16) -0.029(15)
Cl2R 0.107(3) 0.090(3) 0.076(3) -0.019(2) 0.000(2) 0.024(2)
Cl1R 0.081(3) 0.141(4) 0.079(3) 0.028(2) -0.008(2) 0.003(3)
C1S 0.53(6) 0.094(16) 0.14(2) 0.015(14) -0.19(3) -0.03(2)
Cl1S 0.154(4) 0.106(4) 0.076(3) 0.001(2) 0.015(3) -0.050(3)
Cl2S 0.079(3) 0.211(6) 0.129(4) -0.088(4) -0.006(3) 0.000(3)

loop_
_atom_type_symbol
_atom_type_description
_atom_type_scat_dispersion_real
_atom_type_scat_dispersion_imag
_atom_type_scat_source
C C 0.0033 0.0016 'International Tables Vol C Tables 4.2.6.8 and 6.1.1.4'
H H 0.0000 0.0000 'International Tables Vol C Tables 4.2.6.8 and 6.1.1.4'
Br Br -0.2901 2.4595 'International Tables Vol C Tables 4.2.6.8 and 6.1.1.4'
N N 0.0061 0.0033 'International Tables Vol C Tables 4.2.6.8 and 6.1.1.4'
O O 0.0106 0.0060 'International Tables Vol C Tables 4.2.6.8 and 6.1.1.4'
Cl Cl 0.1484 0.1585 'International Tables Vol C Tables 4.2.6.8 and 6.1.1.4'

loop_
_geom_angle_atom_site_label_1
_geom_angle_atom_site_label_2
_geom_angle_atom_site_label_3
_geom_angle
C2A C1A C6A 123.3(8)
C2A C1A Br1A 118.9(6)
C6A C1A Br1A 117.8(6)
C3A C2A C1A 118.1(8)
C3A C2A H2A 121.0
C1A C2A H2A 121.0
C2A C3A C4A 121.2(8)
C2A C3A H3A 119.4
C4A C3A H3A 119.4
C5A C4A C3A 117.2(8)
C5A C4A C7A 124.4(7)
C3A C4A C7A 118.3(7)
C6A C5A C4A 123.9(8)
C6A C5A H5A 118.0
C4A C5A H5A 118.0
C5A C6A C1A 116.2(8)
C5A C6A H6A 121.9
C1A C6A H6A 121.9
O1A C7A C8A 122.1(7)
O1A C7A C4A 119.2(7)
C8A C7A C4A 118.5(7)
C9A C8A C7A 121.9(8)
C9A C8A H8A 119.1
C7A C8A H8A 119.1
C8A C9A C10A 125.8(8)
C8A C9A H9A 117.1
C10A C9A H9A 117.1
C9A C10A C11A 113.4(7)
C9A C10A H10A 108.9
C11A C10A H10A 108.9
C9A C10A H10B 108.9
C11A C10A H10B 108.9
H10A C10A H10B 107.7
C12A C11A C10A 111.3(6)
C12A C11A C34A 108.7(6)
C10A C11A C34A 114.8(6)
C12A C11A H11A 107.2
C10A C11A H11A 107.2
C34A C11A H11A 107.2
C24A C12A C13A 108.4(7)
C24A C12A C11A 125.6(7)
C13A C12A C11A 126.0(7)
C14A C13A C18A 119.9(7)
C14A C13A C12A 132.8(7)
C18A C13A C12A 107.3(7)
C13A C14A C15A 118.1(8)
C13A C14A H14A 121.0
C15A C14A H14A 121.0
C16A C15A C14A 122.0(8)
C16A C15A H15A 119.0
C14A C15A H15A 119.0
C15A C16A C17A 121.2(8)
C15A C16A H16A 119.4
C17A C16A H16A 119.4
C18A C17A C16A 117.3(8)
C18A C17A H17A 121.3
C16A C17A H17A 121.3
C17A C18A N1A 131.6(7)
C17A C18A C13A 121.6(8)
N1A C18A C13A 106.9(6)
O2A C19A O3A 127.6(8)
O2A C19A N1A 122.7(8)
O3A C19A N1A 109.7(7)
O3A C20A C22A 110.5(8)
O3A C20A C23A 102.5(7)
C22A C20A C23A 110.5(9)
O3A C20A C21A 109.7(7)
C22A C20A C21A 110.8(8)
C23A C20A C21A 112.6(9)
C20A C21A H21A 109.5
C20A C21A H21B 109.5
H21A C21A H21B 109.5
C20A C21A H21C 109.5
H21A C21A H21C 109.5
H21B C21A H21C 109.5
C20A C22A H22A 109.5
C20A C22A H22B 109.5
H22A C22A H22B 109.5
C20A C22A H22C 109.5
H22A C22A H22C 109.5
H22B C22A H22C 109.5
C20A C23A H23A 109.5
C20A C23A H23B 109.5
H23A C23A H23B 109.5
C20A C23A H23C 109.5
H23A C23A H23C 109.5
H23B C23A H23C 109.5
C12A C24A N1A 108.5(7)
C12A C24A C25A 125.7(7)
N1A C24A C25A 125.8(7)
C24A C25A C26A 109.3(6)
C24A C25A H25A 109.8
C26A C25A H25A 109.8
C24A C25A H25B 109.8
C26A C25A H25B 109.8
H25A C25A H25B 108.3
C27A C26A C25A 107.4(6)
C27A C26A C34A 110.6(6)
C25A C26A C34A 114.6(6)
C27A C26A H26A 108.0
C25A C26A H26A 108.0
C34A C26A H26A 108.0
O4A C27A C28A 119.6(7)
O4A C27A C26A 122.7(7)
C28A C27A C26A 117.6(6)
C29A C28A C33A 120.5(7)
C29A C28A C27A 121.7(7)
C33A C28A C27A 117.8(7)
C30A C29A C28A 119.2(8)
C30A C29A H29A 120.4
C28A C29A H29A 120.4
C31A C30A C29A 119.3(8)
C31A C30A H30A 120.4
C29A C30A H30A 120.4
C30A C31A C32A 123.6(8)
C30A C31A Br2A 118.8(6)
C32A C31A Br2A 117.6(7)
C31A C32A C33A 117.9(8)
C31A C32A H32A 121.1
C33A C32A H32A 121.1
C32A C33A C28A 119.6(7)
C32A C33A H33A 120.2
C28A C33A H33A 120.2
C46A C34A C35A 101.8(6)
C46A C34A C26A 117.6(6)
C35A C34A C26A 107.8(6)
C46A C34A C11A 108.2(6)
C35A C34A C11A 111.5(6)
C26A C34A C11A 109.8(6)
O5A C35A N2A 126.6(7)
O5A C35A C34A 124.1(6)
N2A C35A C34A 109.3(6)
O6A C36A O7A 126.9(7)
O6A C36A N2A 122.4(7)
O7A C36A N2A 110.7(6)
O7A C37A C38A 101.7(6)
O7A C37A C39A 111.0(6)
C38A C37A C39A 112.2(7)
O7A C37A C40A 108.0(7)
C38A C37A C40A 110.6(7)
C39A C37A C40A 112.7(7)
C37A C38A H38A 109.5
C37A C38A H38B 109.5
H38A C38A H38B 109.5
C37A C38A H38C 109.5
H38A C38A H38C 109.5
H38B C38A H38C 109.5
C37A C39A H39A 109.5
C37A C39A H39B 109.5
H39A C39A H39B 109.5
C37A C39A H39C 109.5
H39A C39A H39C 109.5
H39B C39A H39C 109.5
C37A C40A H40A 109.5
C37A C40A H40B 109.5
H40A C40A H40B 109.5
C37A C40A H40C 109.5
H40A C40A H40C 109.5
H40B C40A H40C 109.5
C42A C41A C46A 122.6(7)
C42A C41A N2A 128.1(7)
C46A C41A N2A 109.0(6)
C41A C42A C43A 116.6(8)
C41A C42A H42A 121.7
C43A C42A H42A 121.7
C44A C43A C42A 122.4(7)
C44A C43A H43A 118.8
C42A C43A H43A 118.8
C43A C44A C45A 120.1(7)
C43A C44A H44A 119.9
C45A C44A H44A 119.9
C46A C45A C44A 117.9(7)
C46A C45A H45A 121.1
C44A C45A H45A 121.1
C45A C46A C41A 120.5(7)
C45A C46A C34A 130.0(7)
C41A C46A C34A 109.5(6)
C18A N1A C19A 122.6(6)
C18A N1A C24A 108.8(6)
C19A N1A C24A 128.6(7)
C35A N2A C36A 127.3(6)
C35A N2A C41A 109.3(6)
C36A N2A C41A 122.3(6)
C19A O3A C20A 121.4(6)
C36A O7A C37A 121.1(6)
C2B C1B C6B 121.2(8)
C2B C1B Br1B 120.1(6)
C6B C1B Br1B 118.6(7)
C3B C2B C1B 120.1(8)
C3B C2B H2B 120.0
C1B C2B H2B 120.0
C2B C3B C4B 121.5(8)
C2B C3B H3B 119.3
C4B C3B H3B 119.3
C5B C4B C3B 116.0(7)
C5B C4B C7B 125.5(7)
C3B C4B C7B 118.6(7)
C4B C5B C6B 123.4(8)
C4B C5B H5B 118.3
C6B C5B H5B 118.3
C5B C6B C1B 117.7(8)
C5B C6B H6B 121.1
C1B C6B H6B 121.1
O1B C7B C4B 121.0(7)
O1B C7B C8B 119.8(7)
C4B C7B C8B 119.2(7)
C9B C8B C7B 123.9(8)
C9B C8B H8B 118.1
C7B C8B H8B 118.1
C8B C9B C10B 126.3(8)
C8B C9B H9B 116.8
C10B C9B H9B 116.8
C9B C10B C11B 111.0(6)
C9B C10B H10C 109.4
C11B C10B H10C 109.4
C9B C10B H10D 109.4
C11B C10B H10D 109.4
H10C C10B H10D 108.0
C12B C11B C34B 109.4(6)
C12B C11B C10B 109.2(6)
C34B C11B C10B 115.3(6)
C12B C11B H11B 107.6
C34B C11B H11B 107.6
C10B C11B H11B 107.6
C24B C12B C13B 108.1(7)
C24B C12B C11B 125.5(7)
C13B C12B C11B 126.3(7)
C14B C13B C18B 120.3(7)
C14B C13B C12B 133.1(7)
C18B C13B C12B 106.6(7)
C13B C14B C15B 117.5(7)
C13B C14B H14B 121.2
C15B C14B H14B 121.2
C16B C15B C14B 121.7(8)
C16B C15B H15B 119.2
C14B C15B H15B 119.2
C15B C16B C17B 121.6(8)
C15B C16B H16B 119.2
C17B C16B H16B 119.2
C18B C17B C16B 117.2(8)
C18B C17B H17B 121.4
C16B C17B H17B 121.4
C17B C18B N1B 130.2(7)
C17B C18B C13B 121.7(7)
N1B C18B C13B 108.0(6)
O2B C19B O3B 125.2(8)
O2B C19B N1B 123.2(8)
O3B C19B N1B 111.6(7)
C23B C20B C21B 113.0(9)
C23B C20B C22B 111.4(9)
C21B C20B C22B 111.8(8)
C23B C20B O3B 102.5(7)
C21B C20B O3B 109.9(7)
C22B C20B O3B 107.7(7)
C20B C21B H21D 109.5
C20B C21B H21E 109.5
H21D C21B H21E 109.5
C20B C21B H21F 109.5
H21D C21B H21F 109.5
H21E C21B H21F 109.5
C20B C22B H22D 109.5
C20B C22B H22E 109.5
H22D C22B H22E 109.5
C20B C22B H22F 109.5
H22D C22B H22F 109.5
H22E C22B H22F 109.5
C20B C23B H23D 109.5
C20B C23B H23E 109.5
H23D C23B H23E 109.5
C20B C23B H23F 109.5
H23D C23B H23F 109.5
H23E C23B H23F 109.5
C12B C24B N1B 109.8(7)
C12B C24B C25B 125.4(7)
N1B C24B C25B 124.8(7)
C24B C25B C26B 108.8(6)
C24B C25B H25C 109.9
C26B C25B H25C 109.9
C24B C25B H25D 109.9
C26B C25B H25D 109.9
H25C C25B H25D 108.3
C34B C26B C25B 114.4(6)
C34B C26B C27B 111.6(6)
C25B C26B C27B 107.2(6)
C34B C26B H26B 107.8
C25B C26B H26B 107.8
C27B C26B H26B 107.8
O4B C27B C28B 122.5(7)
O4B C27B C26B 120.5(7)
C28B C27B C26B 117.0(7)
C33B C28B C29B 119.9(7)
C33B C28B C27B 116.3(7)
C29B C28B C27B 123.8(7)
C30B C29B C28B 121.3(8)
C30B C29B H29B 119.4
C28B C29B H29B 119.4
C29B C30B C31B 118.8(8)
C29B C30B H30B 120.6
C31B C30B H30B 120.6
C30B C31B C32B 122.1(7)
C30B C31B Br2B 119.4(6)
C32B C31B Br2B 118.4(6)
C33B C32B C31B 117.8(8)
C33B C32B H32B 121.1
C31B C32B H32B 121.1
C28B C33B C32B 119.8(8)
C28B C33B H33B 120.1
C32B C33B H33B 120.1
C46B C34B C26B 117.6(6)
C46B C34B C11B 108.3(6)
C26B C34B C11B 110.8(6)
C46B C34B C35B 101.8(6)
C26B C34B C35B 106.8(6)
C11B C34B C35B 111.1(6)
O5B C35B N2B 127.9(7)
O5B C35B C34B 124.9(7)
N2B C35B C34B 107.2(6)
O6B C36B O7B 128.2(8)
O6B C36B N2B 121.7(7)
O7B C36B N2B 109.9(7)
O7B C37B C40B 110.3(7)
O7B C37B C39B 110.3(6)
C40B C37B C39B 112.0(8)
O7B C37B C38B 101.0(6)
C40B C37B C38B 112.0(7)
C39B C37B C38B 110.8(7)
C37B C38B H38D 109.5
C37B C38B H38E 109.5
H38D C38B H38E 109.5
C37B C38B H38F 109.5
H38D C38B H38F 109.5
H38E C38B H38F 109.5
C37B C39B H39D 109.5
C37B C39B H39E 109.5
H39D C39B H39E 109.5
C37B C39B H39F 109.5
H39D C39B H39F 109.5
H39E C39B H39F 109.5
C37B C40B H40D 109.5
C37B C40B H40E 109.5
H40D C40B H40E 109.5
C37B C40B H40F 109.5
H40D C40B H40F 109.5
H40E C40B H40F 109.5
C46B C41B C42B 122.0(8)
C46B C41B N2B 109.8(7)
C42B C41B N2B 128.1(7)
C43B C42B C41B 117.8(8)
C43B C42B H42B 121.1
C41B C42B H42B 121.1
C42B C43B C44B 121.6(8)
C42B C43B H43B 119.2
C44B C43B H43B 119.2
C43B C44B C45B 121.6(8)
C43B C44B H44B 119.2
C45B C44B H44B 119.2
C44B C45B C46B 116.1(7)
C44B C45B H45B 121.9
C46B C45B H45B 121.9
C41B C46B C45B 120.7(7)
C41B C46B C34B 110.4(7)
C45B C46B C34B 128.8(7)
C19B N1B C18B 123.6(7)
C19B N1B C24B 128.8(7)
C18B N1B C24B 107.5(6)
C35B N2B C36B 126.5(6)
C35B N2B C41B 109.7(6)
C36B N2B C41B 122.9(6)
C19B O3B C20B 123.0(6)
C36B O7B C37B 119.4(6)
C2C C1C C6C 122.3(7)
C2C C1C Br1C 119.1(6)
C6C C1C Br1C 118.6(6)
C1C C2C C3C 119.1(7)
C1C C2C H2C 120.4
C3C C2C H2C 120.4
C2C C3C C4C 121.0(7)
C2C C3C H3C 119.5
C4C C3C H3C 119.5
C5C C4C C3C 118.4(7)
C5C C4C C7C 123.9(7)
C3C C4C C7C 117.7(7)
C6C C5C C4C 121.4(7)
C6C C5C H5C 119.3
C4C C5C H5C 119.3
C5C C6C C1C 117.7(7)
C5C C6C H6C 121.1
C1C C6C H6C 121.1
O1C C7C C8C 121.2(7)
O1C C7C C4C 119.7(7)
C8C C7C C4C 119.2(7)
C9C C8C C7C 121.0(8)
C9C C8C H8C 119.5
C7C C8C H8C 119.5
C8C C9C C10C 126.4(8)
C8C C9C H9C 116.8
C10C C9C H9C 116.8
C9C C10C C11C 112.5(6)
C9C C10C H10E 109.1
C11C C10C H10E 109.1
C9C C10C H10F 109.1
C11C C10C H10F 109.1
H10E C10C H10F 107.8
C12C C11C C10C 112.3(6)
C12C C11C C34C 110.2(6)
C10C C11C C34C 114.0(6)
C12C C11C H11C 106.6
C10C C11C H11C 106.6
C34C C11C H11C 106.6
C24C C12C C13C 107.5(7)
C24C C12C C11C 125.3(7)
C13C C12C C11C 127.2(7)
C14C C13C C18C 119.5(7)
C14C C13C C12C 132.3(7)
C18C C13C C12C 108.3(6)
C15C C14C C13C 118.4(7)
C15C C14C H14C 120.8
C13C C14C H14C 120.8
C14C C15C C16C 120.7(8)
C14C C15C H15C 119.7
C16C C15C H15C 119.7
C17C C16C C15C 122.6(8)
C17C C16C H16C 118.7
C15C C16C H16C 118.7
C18C C17C C16C 116.4(8)
C18C C17C H17C 121.8
C16C C17C H17C 121.8
C17C C18C C13C 122.5(7)
C17C C18C N1C 131.5(7)
C13C C18C N1C 106.0(6)
O2C C19C O3C 127.5(7)
O2C C19C N1C 124.8(7)
O3C C19C N1C 107.7(7)
C21C C20C O3C 110.1(7)
C21C C20C C22C 113.7(8)
O3C C20C C22C 109.0(7)
C21C C20C C23C 108.0(8)
O3C C20C C23C 101.0(7)
C22C C20C C23C 114.4(8)
C20C C21C H21G 109.5
C20C C21C H21H 109.5
H21G C21C H21H 109.5
C20C C21C H21I 109.5
H21G C21C H21I 109.5
H21H C21C H21I 109.5
C20C C22C H22G 109.5
C20C C22C H22H 109.5
H22G C22C H22H 109.5
C20C C22C H22I 109.5
H22G C22C H22I 109.5
H22H C22C H22I 109.5
C20C C23C H23G 109.5
C20C C23C H23H 109.5
H23G C23C H23H 109.5
C20C C23C H23I 109.5
H23G C23C H23I 109.5
H23H C23C H23I 109.5
C12C C24C N1C 110.6(6)
C12C C24C C25C 125.9(7)
N1C C24C C25C 123.5(6)
C24C C25C C26C 108.1(6)
C24C C25C H25E 110.1
C26C C25C H25E 110.1
C24C C25C H25F 110.1
C26C C25C H25F 110.1
H25E C25C H25F 108.4
C27C C26C C25C 106.7(6)
C27C C26C C34C 112.4(6)
C25C C26C C34C 115.7(6)
C27C C26C H26C 107.2
C25C C26C H26C 107.2
C34C C26C H26C 107.2
O4C C27C C28C 120.6(7)
O4C C27C C26C 119.2(7)
C28C C27C C26C 120.2(7)
C29C C28C C33C 118.7(7)
C29C C28C C27C 123.8(7)
C33C C28C C27C 117.4(7)
C30C C29C C28C 120.6(7)
C30C C29C H29C 119.7
C28C C29C H29C 119.7
C29C C30C C31C 120.0(7)
C29C C30C H30C 120.0
C31C C30C H30C 120.0
C30C C31C C32C 121.2(7)
C30C C31C Br2C 120.9(6)
C32C C31C Br2C 117.6(6)
C33C C32C C31C 118.3(7)
C33C C32C H32C 120.8
C31C C32C H32C 120.8
C32C C33C C28C 121.0(7)
C32C C33C H33C 119.5
C28C C33C H33C 119.5
C46C C34C C35C 102.8(6)
C46C C34C C26C 116.3(6)
C35C C34C C26C 107.0(6)
C46C C34C C11C 108.5(6)
C35C C34C C11C 112.2(6)
C26C C34C C11C 110.0(6)
O5C C35C N2C 125.0(7)
O5C C35C C34C 125.9(7)
N2C C35C C34C 109.0(6)
O6C C36C O7C 125.5(8)
O6C C36C N2C 124.3(8)
O7C C36C N2C 110.1(7)
O7C C37C C39C 109.8(7)
O7C C37C C40C 109.4(7)
C39C C37C C40C 112.9(7)
O7C C37C C38C 101.1(6)
C39C C37C C38C 110.2(8)
C40C C37C C38C 112.8(8)
C37C C38C H38G 109.5
C37C C38C H38H 109.5
H38G C38C H38H 109.5
C37C C38C H38I 109.5
H38G C38C H38I 109.5
H38H C38C H38I 109.5
C37C C39C H39G 109.5
C37C C39C H39H 109.5
H39G C39C H39H 109.5
C37C C39C H39I 109.5
H39G C39C H39I 109.5
H39H C39C H39I 109.5
C37C C40C H40G 109.5
C37C C40C H40H 109.5
H40G C40C H40H 109.5
C37C C40C H40I 109.5
H40G C40C H40I 109.5
H40H C40C H40I 109.5
C42C C41C C46C 119.9(8)
C42C C41C N2C 129.8(8)
C46C C41C N2C 110.0(6)
C43C C42C C41C 120.2(8)
C43C C42C H42C 119.9
C41C C42C H42C 119.9
C42C C43C C44C 120.5(8)
C42C C43C H43C 119.8
C44C C43C H43C 119.8
C43C C44C C45C 121.2(8)
C43C C44C H44C 119.4
C45C C44C H44C 119.4
C46C C45C C44C 117.3(8)
C46C C45C H45C 121.3
C44C C45C H45C 121.3
C45C C46C C41C 120.9(7)
C45C C46C C34C 130.6(7)
C41C C46C C34C 108.5(7)
C19C N1C C24C 131.2(6)
C19C N1C C18C 121.2(6)
C24C N1C C18C 107.6(6)
C36C N2C C35C 128.8(7)
C36C N2C C41C 122.3(6)
C35C N2C C41C 108.5(6)
C19C O3C C20C 121.2(6)
C36C O7C C37C 121.4(6)
C6D C1D C2D 121.6(7)
C6D C1D Br1D 120.1(6)
C2D C1D Br1D 118.3(6)
C3D C2D C1D 117.8(8)
C3D C2D H2D 121.1
C1D C2D H2D 121.1
C4D C3D C2D 121.8(8)
C4D C3D H3D 119.1
C2D C3D H3D 119.1
C3D C4D C5D 117.9(7)
C3D C4D C7D 118.0(7)
C5D C4D C7D 124.1(7)
C6D C5D C4D 121.9(8)
C6D C5D H5D 119.0
C4D C5D H5D 119.0
C5D C6D C1D 118.9(8)
C5D C6D H6D 120.5
C1D C6D H6D 120.5
O1D C7D C8D 121.3(7)
O1D C7D C4D 118.9(7)
C8D C7D C4D 119.8(7)
C9D C8D C7D 123.8(8)
C9D C8D H8D 118.1
C7D C8D H8D 118.1
C8D C9D C10D 128.5(8)
C8D C9D H9D 115.7
C10D C9D H9D 115.7
C9D C10D C11D 112.3(6)
C9D C10D H10G 109.1
C11D C10D H10G 109.1
C9D C10D H10H 109.1
C11D C10D H10H 109.1
H10G C10D H10H 107.9
C12D C11D C34D 109.1(6)
C12D C11D C10D 109.8(6)
C34D C11D C10D 115.5(6)
C12D C11D H11D 107.4
C34D C11D H11D 107.4
C10D C11D H11D 107.4
C24D C12D C13D 109.1(7)
C24D C12D C11D 124.3(7)
C13D C12D C11D 126.7(7)
C14D C13D C18D 119.7(7)
C14D C13D C12D 133.8(7)
C18D C13D C12D 106.5(7)
C15D C14D C13D 118.8(8)
C15D C14D H14D 120.6
C13D C14D H14D 120.6
C16D C15D C14D 121.1(8)
C16D C15D H15D 119.5
C14D C15D H15D 119.5
C15D C16D C17D 122.7(8)
C15D C16D H16D 118.7
C17D C16D H16D 118.7
C18D C17D C16D 116.0(8)
C18D C17D H17D 122.0
C16D C17D H17D 122.0
C17D C18D C13D 121.6(7)
C17D C18D N1D 129.0(7)
C13D C18D N1D 109.4(6)
O2D C19D O3D 125.6(7)
O2D C19D N1D 124.1(8)
O3D C19D N1D 110.3(7)
O3D C20D C22D 112.5(7)
O3D C20D C23D 108.2(7)
C22D C20D C23D 113.0(8)
O3D C20D C21D 101.2(7)
C22D C20D C21D 109.5(8)
C23D C20D C21D 111.9(8)
C20D C21D H21J 109.5
C20D C21D H21K 109.5
H21J C21D H21K 109.5
C20D C21D H21L 109.5
H21J C21D H21L 109.5
H21K C21D H21L 109.5
C20D C22D H22J 109.5
C20D C22D H22K 109.5
H22J C22D H22K 109.5
C20D C22D H22L 109.5
H22J C22D H22L 109.5
H22K C22D H22L 109.5
C20D C23D H23J 109.5
C20D C23D H23K 109.5
H23J C23D H23K 109.5
C20D C23D H23L 109.5
H23J C23D H23L 109.5
H23K C23D H23L 109.5
C12D C24D N1D 109.3(6)
C12D C24D C25D 126.8(7)
N1D C24D C25D 123.9(6)
C24D C25D C26D 108.0(6)
C24D C25D H25G 110.1
C26D C25D H25G 110.1
C24D C25D H25H 110.1
C26D C25D H25H 110.1
H25G C25D H25H 108.4
C34D C26D C27D 110.9(6)
C34D C26D C25D 114.2(6)
C27D C26D C25D 108.3(6)
C34D C26D H26D 107.7
C27D C26D H26D 107.7
C25D C26D H26D 107.7
O4D C27D C28D 121.3(7)
O4D C27D C26D 121.6(7)
C28D C27D C26D 117.0(7)
C29D C28D C33D 119.3(7)
C29D C28D C27D 124.7(7)
C33D C28D C27D 115.9(7)
C30D C29D C28D 119.1(8)
C30D C29D H29D 120.4
C28D C29D H29D 120.4
C31D C30D C29D 120.6(8)
C31D C30D H30D 119.7
C29D C30D H30D 119.7
C30D C31D C32D 122.2(8)
C30D C31D Br2D 120.5(6)
C32D C31D Br2D 117.1(6)
C33D C32D C31D 117.5(8)
C33D C32D H32D 121.3
C31D C32D H32D 121.3
C32D C33D C28D 121.3(8)
C32D C33D H33D 119.4
C28D C33D H33D 119.4
C26D C34D C46D 117.6(6)
C26D C34D C11D 112.0(6)
C46D C34D C11D 108.6(6)
C26D C34D C35D 106.0(6)
C46D C34D C35D 100.7(6)
C11D C34D C35D 111.2(6)
O5D C35D N2D 127.2(7)
O5D C35D C34D 125.1(7)
N2D C35D C34D 107.6(6)
O6D C36D O7D 128.1(7)
O6D C36D N2D 122.1(7)
O7D C36D N2D 109.8(6)
O7D C37D C39D 110.6(6)
O7D C37D C38D 101.9(6)
C39D C37D C38D 111.7(7)
O7D C37D C40D 108.6(6)
C39D C37D C40D 112.7(7)
C38D C37D C40D 110.6(7)
C37D C38D H38J 109.5
C37D C38D H38K 109.5
H38J C38D H38K 109.5
C37D C38D H38L 109.5
H38J C38D H38L 109.5
H38K C38D H38L 109.5
C37D C39D H39J 109.5
C37D C39D H39K 109.5
H39J C39D H39K 109.5
C37D C39D H39L 109.5
H39J C39D H39L 109.5
H39K C39D H39L 109.5
C37D C40D H40J 109.5
C37D C40D H40K 109.5
H40J C40D H40K 109.5
C37D C40D H40L 109.5
H40J C40D H40L 109.5
H40K C40D H40L 109.5
C42D C41D C46D 121.7(7)
C42D C41D N2D 129.0(7)
C46D C41D N2D 109.2(6)
C41D C42D C43D 119.0(7)
C41D C42D H42D 120.5
C43D C42D H42D 120.5
C44D C43D C42D 120.3(7)
C44D C43D H43D 119.8
C42D C43D H43D 119.8
C43D C44D C45D 121.1(7)
C43D C44D H44D 119.5
C45D C44D H44D 119.5
C46D C45D C44D 116.8(7)
C46D C45D H45D 121.6
C44D C45D H45D 121.6
C41D C46D C45D 121.2(7)
C41D C46D C34D 111.2(6)
C45D C46D C34D 127.6(7)
C19D N1D C18D 125.0(7)
C19D N1D C24D 129.2(7)
C18D N1D C24D 105.7(6)
C36D N2D C35D 127.0(6)
C36D N2D C41D 122.2(6)
C35D N2D C41D 109.9(6)
C19D O3D C20D 122.0(6)
C36D O7D C37D 120.3(6)
Cl2R C1R Cl1R 108.7(4)
Cl2R C1R H1RA 110.0
Cl1R C1R H1RA 110.0
Cl2R C1R H1RB 109.9
Cl1R C1R H1RB 109.9
H1RA C1R H1RB 108.3
Cl1S C1S Cl2S 108.5(5)
Cl1S C1S H1SA 110.0
Cl2S C1S H1SA 110.0
Cl1S C1S H1SB 110.0
Cl2S C1S H1SB 110.0
H1SA C1S H1SB 108.4

loop_
_geom_bond_atom_site_label_1
_geom_bond_atom_site_label_2
_geom_bond_distance
Br1A C1A 1.923(8)
Br2A C31A 1.900(8)
C1A C2A 1.378(12)
C1A C6A 1.399(12)
C2A C3A 1.371(12)
C2A H2A 0.9500
C3A C4A 1.419(11)
C3A H3A 0.9500
C4A C5A 1.375(11)
C4A C7A 1.502(11)
C5A C6A 1.367(11)
C5A H5A 0.9500
C6A H6A 0.9500
C7A O1A 1.236(9)
C7A C8A 1.475(11)
C8A C9A 1.326(11)
C8A H8A 0.9500
C9A C10A 1.491(11)
C9A H9A 0.9500
C10A C11A 1.544(10)
C10A H10A 0.9900
C10A H10B 0.9900
C11A C12A 1.520(10)
C11A C34A 1.613(11)
C11A H11A 1.0000
C12A C24A 1.360(11)
C12A C13A 1.450(11)
C13A C14A 1.378(11)
C13A C18A 1.421(11)
C14A C15A 1.384(11)
C14A H14A 0.9500
C15A C16A 1.373(12)
C15A H15A 0.9500
C16A C17A 1.394(12)
C16A H16A 0.9500
C17A C18A 1.374(11)
C17A H17A 0.9500
C18A N1A 1.407(10)
C19A O2A 1.185(10)
C19A O3A 1.318(10)
C19A N1A 1.421(11)
C20A O3A 1.486(10)
C20A C22A 1.486(14)
C20A C23A 1.500(13)
C20A C21A 1.515(12)
C21A H21A 0.9800
C21A H21B 0.9800
C21A H21C 0.9800
C22A H22A 0.9800
C22A H22B 0.9800
C22A H22C 0.9800
C23A H23A 0.9800
C23A H23B 0.9800
C23A H23C 0.9800
C24A N1A 1.428(10)
C24A C25A 1.478(11)
C25A C26A 1.535(10)
C25A H25A 0.9900
C25A H25B 0.9900
C26A C27A 1.512(11)
C26A C34A 1.546(10)
C26A H26A 1.0000
C27A O4A 1.203(9)
C27A C28A 1.510(11)
C28A C29A 1.400(10)
C28A C33A 1.407(11)
C29A C30A 1.392(11)
C29A H29A 0.9500
C30A C31A 1.363(12)
C30A H30A 0.9500
C31A C32A 1.380(11)
C32A C33A 1.401(11)
C32A H32A 0.9500
C33A H33A 0.9500
C34A C46A 1.521(10)
C34A C35A 1.531(10)
C35A O5A 1.224(9)
C35A N2A 1.386(9)
C36A O6A 1.209(9)
C36A O7A 1.307(9)
C36A N2A 1.405(10)
C37A O7A 1.500(9)
C37A C38A 1.509(11)
C37A C39A 1.519(12)
C37A C40A 1.547(12)
C38A H38A 0.9800
C38A H38B 0.9800
C38A H38C 0.9800
C39A H39A 0.9800
C39A H39B 0.9800
C39A H39C 0.9800
C40A H40A 0.9800
C40A H40B 0.9800
C40A H40C 0.9800
C41A C42A 1.371(10)
C41A C46A 1.395(11)
C41A N2A 1.455(9)
C42A C43A 1.394(11)
C42A H42A 0.9500
C43A C44A 1.370(11)
C43A H43A 0.9500
C44A C45A 1.419(10)
C44A H44A 0.9500
C45A C46A 1.370(10)
C45A H45A 0.9500
Br1B C1B 1.898(8)
Br2B C31B 1.889(8)
C1B C2B 1.366(12)
C1B C6B 1.391(12)
C2B C3B 1.359(11)
C2B H2B 0.9500
C3B C4B 1.430(11)
C3B H3B 0.9500
C4B C5B 1.378(11)
C4B C7B 1.459(11)
C5B C6B 1.382(11)
C5B H5B 0.9500
C6B H6B 0.9500
C7B O1B 1.228(10)
C7B C8B 1.482(11)
C8B C9B 1.320(11)
C8B H8B 0.9500
C9B C10B 1.521(11)
C9B H9B 0.9500
C10B C11B 1.573(10)
C10B H10C 0.9900
C10B H10D 0.9900
C11B C12B 1.518(10)
C11B C34B 1.562(10)
C11B H11B 1.0000
C12B C24B 1.349(10)
C12B C13B 1.453(10)
C13B C14B 1.393(11)
C13B C18B 1.415(11)
C14B C15B 1.401(11)
C14B H14B 0.9500
C15B C16B 1.376(12)
C15B H15B 0.9500
C16B C17B 1.402(12)
C16B H16B 0.9500
C17B C18B 1.383(11)
C17B H17B 0.9500
C18B N1B 1.405(10)
C19B O2B 1.197(10)
C19B O3B 1.312(10)
C19B N1B 1.388(10)
C20B C23B 1.479(13)
C20B C21B 1.495(12)
C20B C22B 1.502(14)
C20B O3B 1.502(10)
C21B H21D 0.9800
C21B H21E 0.9800
C21B H21F 0.9800
C22B H22D 0.9800
C22B H22E 0.9800
C22B H22F 0.9800
C23B H23D 0.9800
C23B H23E 0.9800
C23B H23F 0.9800
C24B N1B 1.418(10)
C24B C25B 1.486(10)
C25B C26B 1.538(10)
C25B H25C 0.9900
C25B H25D 0.9900
C26B C34B 1.542(10)
C26B C27B 1.546(11)
C26B H26B 1.0000
C27B O4B 1.216(9)
C27B C28B 1.485(11)
C28B C33B 1.402(11)
C28B C29B 1.407(11)
C29B C30B 1.361(11)
C29B H29B 0.9500
C30B C31B 1.393(12)
C30B H30B 0.9500
C31B C32B 1.416(12)
C32B C33B 1.405(11)
C32B H32B 0.9500
C33B H33B 0.9500
C34B C46B 1.517(10)
C34B C35B 1.564(10)
C35B O5B 1.193(9)
C35B N2B 1.420(9)
C36B O6B 1.203(10)
C36B O7B 1.328(9)
C36B N2B 1.423(10)
C37B O7B 1.483(10)
C37B C40B 1.514(12)
C37B C39B 1.520(12)
C37B C38B 1.532(12)
C38B H38D 0.9800
C38B H38E 0.9800
C38B H38F 0.9800
C39B H39D 0.9800
C39B H39E 0.9800
C39B H39F 0.9800
C40B H40D 0.9800
C40B H40E 0.9800
C40B H40F 0.9800
C41B C46B 1.381(11)
C41B C42B 1.388(11)
C41B N2B 1.445(10)
C42B C43B 1.372(11)
C42B H42B 0.9500
C43B C44B 1.380(12)
C43B H43B 0.9500
C44B C45B 1.413(11)
C44B H44B 0.9500
C45B C46B 1.413(11)
C45B H45B 0.9500
Br1C C1C 1.902(7)
Br2C C31C 1.897(8)
C1C C2C 1.368(11)
C1C C6C 1.416(11)
C2C C3C 1.383(11)
C2C H2C 0.9500
C3C C4C 1.412(11)
C3C H3C 0.9500
C4C C5C 1.404(10)
C4C C7C 1.487(10)
C5C C6C 1.383(11)
C5C H5C 0.9500
C6C H6C 0.9500
C7C O1C 1.217(9)
C7C C8C 1.481(11)
C8C C9C 1.316(11)
C8C H8C 0.9500
C9C C10C 1.502(11)
C9C H9C 0.9500
C10C C11C 1.553(10)
C10C H10E 0.9900
C10C H10F 0.9900
C11C C12C 1.493(10)
C11C C34C 1.576(10)
C11C H11C 1.0000
C12C C24C 1.353(10)
C12C C13C 1.454(10)
C13C C14C 1.387(11)
C13C C18C 1.428(10)
C14C C15C 1.383(11)
C14C H14C 0.9500
C15C C16C 1.393(12)
C15C H15C 0.9500
C16C C17C 1.389(12)
C16C H16C 0.9500
C17C C18C 1.370(11)
C17C H17C 0.9500
C18C N1C 1.441(10)
C19C O2C 1.182(9)
C19C O3C 1.342(10)
C19C N1C 1.403(10)
C20C C21C 1.495(12)
C20C O3C 1.501(10)
C20C C22C 1.503(12)
C20C C23C 1.516(13)
C21C H21G 0.9800
C21C H21H 0.9800
C21C H21I 0.9800
C22C H22G 0.9800
C22C H22H 0.9800
C22C H22I 0.9800
C23C H23G 0.9800
C23C H23H 0.9800
C23C H23I 0.9800
C24C N1C 1.422(10)
C24C C25C 1.498(10)
C25C C26C 1.539(10)
C25C H25E 0.9900
C25C H25F 0.9900
C26C C27C 1.521(11)
C26C C34C 1.537(10)
C26C H26C 1.0000
C27C O4C 1.229(9)
C27C C28C 1.477(11)
C28C C29C 1.391(10)
C28C C33C 1.411(11)
C29C C30C 1.379(10)
C29C H29C 0.9500
C30C C31C 1.382(11)
C30C H30C 0.9500
C31C C32C 1.395(11)
C32C C33C 1.390(11)
C32C H32C 0.9500
C33C H33C 0.9500
C34C C46C 1.510(10)
C34C C35C 1.514(11)
C35C O5C 1.213(9)
C35C N2C 1.411(9)
C36C O6C 1.213(9)
C36C O7C 1.337(10)
C36C N2C 1.389(11)
C37C O7C 1.496(10)
C37C C39C 1.511(12)
C37C C40C 1.523(12)
C37C C38C 1.527(12)
C38C H38G 0.9800
C38C H38H 0.9800
C38C H38I 0.9800
C39C H39G 0.9800
C39C H39H 0.9800
C39C H39I 0.9800
C40C H40G 0.9800
C40C H40H 0.9800
C40C H40I 0.9800
C41C C42C 1.394(11)
C41C C46C 1.407(11)
C41C N2C 1.432(10)
C42C C43C 1.344(12)
C42C H42C 0.9500
C43C C44C 1.388(12)
C43C H43C 0.9500
C44C C45C 1.424(11)
C44C H44C 0.9500
C45C C46C 1.373(11)
C45C H45C 0.9500
Br1D C1D 1.894(8)
Br2D C31D 1.916(8)
C1D C6D 1.399(11)
C1D C2D 1.404(12)
C2D C3D 1.390(11)
C2D H2D 0.9500
C3D C4D 1.391(11)
C3D H3D 0.9500
C4D C5D 1.417(11)
C4D C7D 1.492(10)
C5D C6D 1.353(11)
C5D H5D 0.9500
C6D H6D 0.9500
C7D O1D 1.240(9)
C7D C8D 1.466(11)
C8D C9D 1.289(11)
C8D H8D 0.9500
C9D C10D 1.497(11)
C9D H9D 0.9500
C10D C11D 1.579(10)
C10D H10G 0.9900
C10D H10H 0.9900
C11D C12D 1.530(10)
C11D C34D 1.551(10)
C11D H11D 1.0000
C12D C24D 1.352(11)
C12D C13D 1.434(10)
C13D C14D 1.393(11)
C13D C18D 1.407(11)
C14D C15D 1.378(11)
C14D H14D 0.9500
C15D C16D 1.358(12)
C15D H15D 0.9500
C16D C17D 1.408(12)
C16D H16D 0.9500
C17D C18D 1.395(11)
C17D H17D 0.9500
C18D N1D 1.409(10)
C19D O2D 1.196(9)
C19D O3D 1.333(10)
C19D N1D 1.365(10)
C20D O3D 1.473(10)
C20D C22D 1.497(12)
C20D C23D 1.528(12)
C20D C21D 1.542(13)
C21D H21J 0.9800
C21D H21K 0.9800
C21D H21L 0.9800
C22D H22J 0.9800
C22D H22K 0.9800
C22D H22L 0.9800
C23D H23J 0.9800
C23D H23K 0.9800
C23D H23L 0.9800
C24D N1D 1.446(10)
C24D C25D 1.476(10)
C25D C26D 1.553(10)
C25D H25G 0.9900
C25D H25H 0.9900
C26D C34D 1.523(10)
C26D C27D 1.534(11)
C26D H26D 1.0000
C27D O4D 1.200(9)
C27D C28D 1.515(11)
C28D C29D 1.387(11)
C28D C33D 1.408(12)
C29D C30D 1.388(11)
C29D H29D 0.9500
C30D C31D 1.356(12)
C30D H30D 0.9500
C31D C32D 1.390(11)
C32D C33D 1.381(11)
C32D H32D 0.9500
C33D H33D 0.9500
C34D C46D 1.533(10)
C34D C35D 1.568(10)
C35D O5D 1.195(9)
C35D N2D 1.421(9)
C36D O6D 1.203(9)
C36D O7D 1.327(9)
C36D N2D 1.409(10)
C37D O7D 1.487(9)
C37D C39D 1.512(11)
C37D C38D 1.516(12)
C37D C40D 1.548(12)
C38D H38J 0.9800
C38D H38K 0.9800
C38D H38L 0.9800
C39D H39J 0.9800
C39D H39K 0.9800
C39D H39L 0.9800
C40D H40J 0.9800
C40D H40K 0.9800
C40D H40L 0.9800
C41D C42D 1.374(10)
C41D C46D 1.379(11)
C41D N2D 1.448(9)
C42D C43D 1.385(11)
C42D H42D 0.9500
C43D C44D 1.384(11)
C43D H43D 0.9500
C44D C45D 1.429(10)
C44D H44D 0.9500
C45D C46D 1.390(10)
C45D H45D 0.9500
C1R Cl2R 1.781(5)
C1R Cl1R 1.790(5)
C1R H1RA 0.9900
C1R H1RB 0.9900
C1S Cl1S 1.784(5)
C1S Cl2S 1.786(5)
C1S H1SA 0.9900
C1S H1SB 0.9900

loop_
_geom_torsion_atom_site_label_1
_geom_torsion_atom_site_label_2
_geom_torsion_atom_site_label_3
_geom_torsion_atom_site_label_4
_geom_torsion
C6A C1A C2A C3A 2.8(13)
Br1A C1A C2A C3A -177.7(6)
C1A C2A C3A C4A -3.5(12)
C2A C3A C4A C5A 3.2(12)
C2A C3A C4A C7A -179.9(7)
C3A C4A C5A C6A -2.2(12)
C7A C4A C5A C6A -178.9(8)
C4A C5A C6A C1A 1.6(12)
C2A C1A C6A C5A -1.8(13)
Br1A C1A C6A C5A 178.7(6)
C5A C4A C7A O1A 173.8(8)
C3A C4A C7A O1A -2.9(11)
C5A C4A C7A C8A -9.4(12)
C3A C4A C7A C8A 173.9(7)
O1A C7A C8A C9A -14.7(13)
C4A C7A C8A C9A 168.6(8)
C7A C8A C9A C10A 178.1(8)
C8A C9A C10A C11A 129.2(9)
C9A C10A C11A C12A 146.4(7)
C9A C10A C11A C34A -89.7(8)
C10A C11A C12A C24A 114.5(8)
C34A C11A C12A C24A -12.8(10)
C10A C11A C12A C13A -65.7(9)
C34A C11A C12A C13A 166.9(7)
C24A C12A C13A C14A -177.4(8)
C11A C12A C13A C14A 2.9(13)
C24A C12A C13A C18A 2.1(8)
C11A C12A C13A C18A -177.7(6)
C18A C13A C14A C15A -0.6(11)
C12A C13A C14A C15A 178.8(8)
C13A C14A C15A C16A -0.9(12)
C14A C15A C16A C17A 2.4(13)
C15A C16A C17A C18A -2.5(12)
C16A C17A C18A N1A -178.4(8)
C16A C17A C18A C13A 1.0(12)
C14A C13A C18A C17A 0.4(12)
C12A C13A C18A C17A -179.1(7)
C14A C13A C18A N1A -180.0(7)
C12A C13A C18A N1A 0.5(8)
C13A C12A C24A N1A -3.8(8)
C11A C12A C24A N1A 176.0(6)
C13A C12A C24A C25A 178.6(7)
C11A C12A C24A C25A -1.6(12)
C12A C24A C25A C26A -13.5(10)
N1A C24A C25A C26A 169.3(7)
C24A C25A C26A C27A 168.4(6)
C24A C25A C26A C34A 45.1(9)
C25A C26A C27A O4A -126.0(8)
C34A C26A C27A O4A -0.2(10)
C25A C26A C27A C28A 51.0(9)
C34A C26A C27A C28A 176.8(6)
O4A C27A C28A C29A -146.4(7)
C26A C27A C28A C29A 36.5(10)
O4A C27A C28A C33A 33.4(11)
C26A C27A C28A C33A -143.7(7)
C33A C28A C29A C30A -1.2(11)
C27A C28A C29A C30A 178.6(7)
C28A C29A C30A C31A 1.2(12)
C29A C30A C31A C32A 0.5(13)
C29A C30A C31A Br2A -179.1(6)
C30A C31A C32A C33A -2.0(14)
Br2A C31A C32A C33A 177.5(6)
C31A C32A C33A C28A 1.9(12)
C29A C28A C33A C32A -0.4(12)
C27A C28A C33A C32A 179.8(7)
C27A C26A C34A C46A -58.3(8)
C25A C26A C34A C46A 63.2(9)
C27A C26A C34A C35A 55.8(8)
C25A C26A C34A C35A 177.4(6)
C27A C26A C34A C11A 177.5(6)
C25A C26A C34A C11A -60.9(8)
C12A C11A C34A C46A -88.2(7)
C10A C11A C34A C46A 146.4(6)
C12A C11A C34A C35A 160.6(6)
C10A C11A C34A C35A 35.3(8)
C12A C11A C34A C26A 41.2(8)
C10A C11A C34A C26A -84.1(8)
C46A C34A C35A O5A 170.5(7)
C26A C34A C35A O5A 46.2(10)
C11A C34A C35A O5A -74.4(9)
C46A C34A C35A N2A -10.3(8)
C26A C34A C35A N2A -134.5(6)
C11A C34A C35A N2A 104.9(7)
C46A C41A C42A C43A 0.3(11)
N2A C41A C42A C43A -173.5(7)
C41A C42A C43A C44A -0.9(12)
C42A C43A C44A C45A 0.2(12)
C43A C44A C45A C46A 1.1(11)
C44A C45A C46A C41A -1.6(11)
C44A C45A C46A C34A 179.1(7)
C42A C41A C46A C45A 1.0(12)
N2A C41A C46A C45A 175.8(7)
C42A C41A C46A C34A -179.6(7)
N2A C41A C46A C34A -4.7(8)
C35A C34A C46A C45A -171.6(8)
C26A C34A C46A C45A -54.2(11)
C11A C34A C46A C45A 70.8(10)
C35A C34A C46A C41A 9.0(8)
C26A C34A C46A C41A 126.4(7)
C11A C34A C46A C41A -108.6(7)
C17A C18A N1A C19A -5.6(13)
C13A C18A N1A C19A 174.9(7)
C17A C18A N1A C24A 176.7(8)
C13A C18A N1A C24A -2.8(8)
O2A C19A N1A C18A -11.2(13)
O3A C19A N1A C18A 168.2(7)
O2A C19A N1A C24A 166.0(8)
O3A C19A N1A C24A -14.7(11)
C12A C24A N1A C18A 4.2(8)
C25A C24A N1A C18A -178.2(7)
C12A C24A N1A C19A -173.3(7)
C25A C24A N1A C19A 4.3(12)
O5A C35A N2A C36A -4.3(13)
C34A C35A N2A C36A 176.4(7)
O5A C35A N2A C41A -172.7(8)
C34A C35A N2A C41A 8.1(8)
O6A C36A N2A C35A 167.7(8)
O7A C36A N2A C35A -13.9(11)
O6A C36A N2A C41A -25.3(12)
O7A C36A N2A C41A 153.1(7)
C42A C41A N2A C35A 172.3(8)
C46A C41A N2A C35A -2.1(8)
C42A C41A N2A C36A 3.3(12)
C46A C41A N2A C36A -171.2(7)
O2A C19A O3A C20A 1.6(14)
N1A C19A O3A C20A -177.7(7)
C22A C20A O3A C19A 58.0(11)
C23A C20A O3A C19A 175.8(8)
C21A C20A O3A C19A -64.4(11)
O6A C36A O7A C37A 2.5(13)
N2A C36A O7A C37A -175.8(6)
C38A C37A O7A C36A 179.6(7)
C39A C37A O7A C36A -60.9(9)
C40A C37A O7A C36A 63.2(9)
C6B C1B C2B C3B 4.5(13)
Br1B C1B C2B C3B -178.1(6)
C1B C2B C3B C4B -3.3(13)
C2B C3B C4B C5B 2.2(12)
C2B C3B C4B C7B -178.3(8)
C3B C4B C5B C6B -2.4(12)
C7B C4B C5B C6B 178.1(8)
C4B C5B C6B C1B 3.6(13)
C2B C1B C6B C5B -4.6(13)
Br1B C1B C6B C5B 178.0(6)
C5B C4B C7B O1B 172.1(8)
C3B C4B C7B O1B -7.4(12)
C5B C4B C7B C8B -9.8(12)
C3B C4B C7B C8B 170.7(7)
O1B C7B C8B C9B -10.9(13)
C4B C7B C8B C9B 170.9(8)
C7B C8B C9B C10B 175.8(7)
C8B C9B C10B C11B 128.4(8)
C9B C10B C11B C12B 146.8(6)
C9B C10B C11B C34B -89.6(8)
C34B C11B C12B C24B -11.2(10)
C10B C11B C12B C24B 115.8(8)
C34B C11B C12B C13B 163.7(7)
C10B C11B C12B C13B -69.2(9)
C24B C12B C13B C14B -178.1(8)
C11B C12B C13B C14B 6.1(13)
C24B C12B C13B C18B 1.2(8)
C11B C12B C13B C18B -174.5(7)
C18B C13B C14B C15B -1.5(11)
C12B C13B C14B C15B 177.7(8)
C13B C14B C15B C16B 0.1(11)
C14B C15B C16B C17B 0.4(12)
C15B C16B C17B C18B 0.6(12)
C16B C17B C18B N1B -177.6(8)
C16B C17B C18B C13B -2.1(11)
C14B C13B C18B C17B 2.7(11)
C12B C13B C18B C17B -176.8(7)
C14B C13B C18B N1B 179.0(6)
C12B C13B C18B N1B -0.4(8)
C13B C12B C24B N1B -1.5(8)
C11B C12B C24B N1B 174.2(6)
C13B C12B C24B C25B -179.2(7)
C11B C12B C24B C25B -3.5(12)
C12B C24B C25B C26B -12.5(10)
N1B C24B C25B C26B 170.1(6)
C24B C25B C26B C34B 44.1(8)
C24B C25B C26B C27B 168.4(6)
C34B C26B C27B O4B 0.9(10)
C25B C26B C27B O4B -125.0(7)
C34B C26B C27B C28B 178.2(6)
C25B C26B C27B C28B 52.2(8)
O4B C27B C28B C33B 31.7(11)
C26B C27B C28B C33B -145.5(7)
O4B C27B C28B C29B -147.6(8)
C26B C27B C28B C29B 35.2(11)
C33B C28B C29B C30B -2.4(12)
C27B C28B C29B C30B 176.8(7)
C28B C29B C30B C31B 3.4(12)
C29B C30B C31B C32B -0.7(13)
C29B C30B C31B Br2B -179.0(6)
C30B C31B C32B C33B -3.0(13)
Br2B C31B C32B C33B 175.4(6)
C29B C28B C33B C32B -1.3(12)
C27B C28B C33B C32B 179.4(8)
C31B C32B C33B C28B 3.9(13)
C25B C26B C34B C46B 64.6(9)
C27B C26B C34B C46B -57.3(9)
C25B C26B C34B C11B -60.7(8)
C27B C26B C34B C11B 177.4(6)
C25B C26B C34B C35B 178.2(6)
C27B C26B C34B C35B 56.3(8)
C12B C11B C34B C46B -89.7(7)
C10B C11B C34B C46B 146.8(6)
C12B C11B C34B C26B 40.7(8)
C10B C11B C34B C26B -82.8(8)
C12B C11B C34B C35B 159.3(6)
C10B C11B C34B C35B 35.7(8)
C46B C34B C35B O5B 169.6(8)
C26B C34B C35B O5B 45.6(10)
C11B C34B C35B O5B -75.3(9)
C46B C34B C35B N2B -10.1(7)
C26B C34B C35B N2B -134.0(6)
C11B C34B C35B N2B 105.0(7)
C46B C41B C42B C43B 1.7(12)
N2B C41B C42B C43B -174.9(7)
C41B C42B C43B C44B -0.6(12)
C42B C43B C44B C45B -0.2(12)
C43B C44B C45B C46B 0.0(11)
C42B C41B C46B C45B -1.9(12)
N2B C41B C46B C45B 175.2(7)
C42B C41B C46B C34B 178.2(7)
N2B C41B C46B C34B -4.6(9)
C44B C45B C46B C41B 1.0(11)
C44B C45B C46B C34B -179.2(7)
C26B C34B C46B C41B 125.2(7)
C11B C34B C46B C41B -108.2(7)
C35B C34B C46B C41B 8.9(8)
C26B C34B C46B C45B -54.6(11)
C11B C34B C46B C45B 72.0(10)
C35B C34B C46B C45B -170.9(8)
O2B C19B N1B C18B -10.4(13)
O3B C19B N1B C18B 168.2(7)
O2B C19B N1B C24B 165.5(8)
O3B C19B N1B C24B -15.9(11)
C17B C18B N1B C19B -7.9(13)
C13B C18B N1B C19B 176.2(7)
C17B C18B N1B C24B 175.4(8)
C13B C18B N1B C24B -0.5(8)
C12B C24B N1B C19B -175.1(7)
C25B C24B N1B C19B 2.6(12)
C12B C24B N1B C18B 1.3(8)
C25B C24B N1B C18B 179.0(7)
O5B C35B N2B C36B -2.4(13)
C34B C35B N2B C36B 177.3(7)
O5B C35B N2B C41B -171.6(8)
C34B C35B N2B C41B 8.1(8)
O6B C36B N2B C35B 169.8(8)
O7B C36B N2B C35B -14.7(10)
O6B C36B N2B C41B -22.4(12)
O7B C36B N2B C41B 153.2(7)
C46B C41B N2B C35B -2.4(9)
C42B C41B N2B C35B 174.5(8)
C46B C41B N2B C36B -172.1(7)
C42B C41B N2B C36B 4.9(12)
O2B C19B O3B C20B -1.1(14)
N1B C19B O3B C20B -179.7(7)
C23B C20B O3B C19B 177.4(9)
C21B C20B O3B C19B -62.1(11)
C22B C20B O3B C19B 59.9(10)
O6B C36B O7B C37B 0.7(13)
N2B C36B O7B C37B -174.5(6)
C40B C37B O7B C36B 62.8(9)
C39B C37B O7B C36B -61.5(10)
C38B C37B O7B C36B -178.6(7)
C6C C1C C2C C3C 0.0(12)
Br1C C1C C2C C3C 179.4(6)
C1C C2C C3C C4C -1.1(12)
C2C C3C C4C C5C 0.6(11)
C2C C3C C4C C7C -177.0(7)
C3C C4C C5C C6C 1.0(11)
C7C C4C C5C C6C 178.5(7)
C4C C5C C6C C1C -2.0(11)
C2C C1C C6C C5C 1.5(11)
Br1C C1C C6C C5C -177.9(6)
C5C C4C C7C O1C 170.3(7)
C3C C4C C7C O1C -12.2(11)
C5C C4C C7C C8C -10.0(11)
C3C C4C C7C C8C 167.5(7)
O1C C7C C8C C9C 2.2(12)
C4C C7C C8C C9C -177.5(7)
C7C C8C C9C C10C 174.7(7)
C8C C9C C10C C11C 127.5(9)
C9C C10C C11C C12C 144.1(7)
C9C C10C C11C C34C -89.7(8)
C10C C11C C12C C24C 114.1(8)
C34C C11C C12C C24C -14.2(10)
C10C C11C C12C C13C -66.7(9)
C34C C11C C12C C13C 165.0(7)
C24C C12C C13C C14C -177.9(8)
C11C C12C C13C C14C 2.7(13)
C24C C12C C13C C18C 1.7(8)
C11C C12C C13C C18C -177.6(7)
C18C C13C C14C C15C 0.1(11)
C12C C13C C14C C15C 179.7(8)
C13C C14C C15C C16C 0.3(12)
C14C C15C C16C C17C -0.6(13)
C15C C16C C17C C18C 0.6(12)
C16C C17C C18C C13C -0.2(11)
C16C C17C C18C N1C -179.5(7)
C14C C13C C18C C17C -0.1(11)
C12C C13C C18C C17C -179.8(7)
C14C C13C C18C N1C 179.3(6)
C12C C13C C18C N1C -0.4(8)
C13C C12C C24C N1C -2.4(8)
C11C C12C C24C N1C 177.0(6)
C13C C12C C24C C25C 179.5(7)
C11C C12C C24C C25C -1.1(12)
C12C C24C C25C C26C -12.1(10)
N1C C24C C25C C26C 170.0(6)
C24C C25C C26C C27C 168.6(6)
C24C C25C C26C C34C 42.7(8)
C25C C26C C27C O4C -125.1(7)
C34C C26C C27C O4C 2.7(10)
C25C C26C C27C C28C 53.2(8)
C34C C26C C27C C28C -179.0(6)
O4C C27C C28C C29C -149.2(7)
C26C C27C C28C C29C 32.5(11)
O4C C27C C28C C33C 26.3(11)
C26C C27C C28C C33C -152.0(7)
C33C C28C C29C C30C -0.5(11)
C27C C28C C29C C30C 175.0(7)
C28C C29C C30C C31C 2.2(12)
C29C C30C C31C C32C -0.7(12)
C29C C30C C31C Br2C -174.5(6)
C30C C31C C32C C33C -2.4(12)
Br2C C31C C32C C33C 171.6(6)
C31C C32C C33C C28C 4.1(12)
C29C C28C C33C C32C -2.7(12)
C27C C28C C33C C32C -178.5(7)
C27C C26C C34C C46C -58.7(9)
C25C C26C C34C C46C 64.1(9)
C27C C26C C34C C35C 55.4(8)
C25C C26C C34C C35C 178.3(6)
C27C C26C C34C C11C 177.5(6)
C25C C26C C34C C11C -59.7(8)
C12C C11C C34C C46C -86.5(7)
C10C C11C C34C C46C 146.1(6)
C12C C11C C34C C35C 160.6(6)
C10C C11C C34C C35C 33.3(8)
C12C C11C C34C C26C 41.7(8)
C10C C11C C34C C26C -85.7(7)
C46C C34C C35C O5C 169.9(7)
C26C C34C C35C O5C 46.9(10)
C11C C34C C35C O5C -73.8(9)
C46C C34C C35C N2C -10.9(7)
C26C C34C C35C N2C -133.9(6)
C11C C34C C35C N2C 105.4(7)
C46C C41C C42C C43C -0.5(12)
N2C C41C C42C C43C -174.4(8)
C41C C42C C43C C44C -0.3(12)
C42C C43C C44C C45C 0.1(12)
C43C C44C C45C C46C 0.8(11)
C44C C45C C46C C41C -1.6(11)
C44C C45C C46C C34C -178.8(7)
C42C C41C C46C C45C 1.5(11)
N2C C41C C46C C45C 176.4(7)
C42C C41C C46C C34C 179.2(7)
N2C C41C C46C C34C -5.8(8)
C35C C34C C46C C45C -172.5(8)
C26C C34C C46C C45C -56.0(11)
C11C C34C C46C C45C 68.5(10)
C35C C34C C46C C41C 10.0(8)
C26C C34C C46C C41C 126.5(7)
C11C C34C C46C C41C -108.9(7)
O2C C19C N1C C24C 177.6(8)
O3C C19C N1C C24C -1.5(11)
O2C C19C N1C C18C -2.5(12)
O3C C19C N1C C18C 178.4(6)
C12C C24C N1C C19C -177.9(7)
C25C C24C N1C C19C 0.3(12)
C12C C24C N1C C18C 2.2(8)
C25C C24C N1C C18C -179.7(6)
C17C C18C N1C C19C -1.6(12)
C13C C18C N1C C19C 179.0(6)
C17C C18C N1C C24C 178.3(8)
C13C C18C N1C C24C -1.0(7)
O6C C36C N2C C35C 168.1(8)
O7C C36C N2C C35C -16.1(11)
O6C C36C N2C C41C -19.5(13)
O7C C36C N2C C41C 156.3(7)
O5C C35C N2C C36C 0.4(13)
C34C C35C N2C C36C -178.8(7)
O5C C35C N2C C41C -172.8(7)
C34C C35C N2C C41C 8.0(8)
C42C C41C N2C C36C -0.8(13)
C46C C41C N2C C36C -175.1(7)
C42C C41C N2C C35C 173.0(8)
C46C C41C N2C C35C -1.4(8)
O2C C19C O3C C20C 1.0(12)
N1C C19C O3C C20C -180.0(6)
C21C C20C O3C C19C -56.4(10)
C22C C20C O3C C19C 68.9(10)
C23C C20C O3C C19C -170.3(7)
O6C C36C O7C C37C -0.2(13)
N2C C36C O7C C37C -176.0(6)
C39C C37C O7C C36C -61.8(10)
C40C C37C O7C C36C 62.7(10)
C38C C37C O7C C36C -178.2(7)
C6D C1D C2D C3D 2.1(12)
Br1D C1D C2D C3D 179.2(6)
C1D C2D C3D C4D -3.5(12)
C2D C3D C4D C5D 3.5(11)
C2D C3D C4D C7D -177.3(7)
C3D C4D C5D C6D -2.2(11)
C7D C4D C5D C6D 178.8(7)
C4D C5D C6D C1D 0.8(12)
C2D C1D C6D C5D -0.8(12)
Br1D C1D C6D C5D -177.9(6)
C3D C4D C7D O1D -6.3(11)
C5D C4D C7D O1D 172.8(7)
C3D C4D C7D C8D 170.7(7)
C5D C4D C7D C8D -10.2(11)
O1D C7D C8D C9D -3.1(13)
C4D C7D C8D C9D 180.0(8)
C7D C8D C9D C10D 175.0(7)
C8D C9D C10D C11D 126.3(9)
C9D C10D C11D C12D 145.2(6)
C9D C10D C11D C34D -91.0(8)
C34D C11D C12D C24D -11.5(9)
C10D C11D C12D C24D 116.0(8)
C34D C11D C12D C13D 167.2(7)
C10D C11D C12D C13D -65.3(9)
C24D C12D C13D C14D -178.6(8)
C11D C12D C13D C14D 2.6(13)
C24D C12D C13D C18D 0.1(8)
C11D C12D C13D C18D -178.7(7)
C18D C13D C14D C15D 0.3(11)
C12D C13D C14D C15D 178.9(8)
C13D C14D C15D C16D -0.3(12)
C14D C15D C16D C17D -0.4(13)
C15D C16D C17D C18D 0.9(12)
C16D C17D C18D C13D -0.9(11)
C16D C17D C18D N1D 179.3(7)
C14D C13D C18D C17D 0.3(11)
C12D C13D C18D C17D -178.7(7)
C14D C13D C18D N1D -179.9(6)
C12D C13D C18D N1D 1.2(8)
C13D C12D C24D N1D -1.3(8)
C11D C12D C24D N1D 177.5(6)
C13D C12D C24D C25D 178.5(7)
C11D C12D C24D C25D -2.6(12)
C12D C24D C25D C26D -12.9(10)
N1D C24D C25D C26D 166.9(6)
C24D C25D C26D C34D 43.8(8)
C24D C25D C26D C27D 168.0(6)
C34D C26D C27D O4D 1.2(10)
C25D C26D C27D O4D -124.9(7)
C34D C26D C27D C28D 179.6(6)
C25D C26D C27D C28D 53.5(8)
O4D C27D C28D C29D -148.8(8)
C26D C27D C28D C29D 32.8(11)
O4D C27D C28D C33D 27.1(10)
C26D C27D C28D C33D -151.3(7)
C33D C28D C29D C30D -1.3(12)
C27D C28D C29D C30D 174.4(7)
C28D C29D C30D C31D 0.9(12)
C29D C30D C31D C32D 0.5(13)
C29D C30D C31D Br2D -173.9(6)
C30D C31D C32D C33D -1.5(13)
Br2D C31D C32D C33D 173.1(6)
C31D C32D C33D C28D 1.1(13)
C29D C28D C33D C32D 0.3(12)
C27D C28D C33D C32D -175.8(7)
C27D C26D C34D C46D -56.7(8)
C25D C26D C34D C46D 66.0(9)
C27D C26D C34D C11D 176.4(6)
C25D C26D C34D C11D -60.9(8)
C27D C26D C34D C35D 54.9(7)
C25D C26D C34D C35D 177.6(6)
C12D C11D C34D C26D 41.1(8)
C10D C11D C34D C26D -83.2(8)
C12D C11D C34D C46D -90.5(7)
C10D C11D C34D C46D 145.3(6)
C12D C11D C34D C35D 159.6(6)
C10D C11D C34D C35D 35.3(8)
C26D C34D C35D O5D 48.7(10)
C46D C34D C35D O5D 171.7(7)
C11D C34D C35D O5D -73.4(9)
C26D C34D C35D N2D -134.6(6)
C46D C34D C35D N2D -11.6(7)
C11D C34D C35D N2D 103.4(7)
C46D C41D C42D C43D 1.4(11)
N2D C41D C42D C43D -173.1(7)
C41D C42D C43D C44D -2.9(11)
C42D C43D C44D C45D 2.8(11)
C43D C44D C45D C46D -1.1(11)
C42D C41D C46D C45D 0.2(12)
N2D C41D C46D C45D 175.7(7)
C42D C41D C46D C34D -179.9(7)
N2D C41D C46D C34D -4.5(9)
C44D C45D C46D C41D -0.4(11)
C44D C45D C46D C34D 179.8(7)
C26D C34D C46D C41D 124.4(7)
C11D C34D C46D C41D -107.1(7)
C35D C34D C46D C41D 9.8(8)
C26D C34D C46D C45D -55.8(10)
C11D C34D C46D C45D 72.7(9)
C35D C34D C46D C45D -170.4(7)
O2D C19D N1D C18D 2.8(12)
O3D C19D N1D C18D -177.4(7)
O2D C19D N1D C24D -179.2(7)
O3D C19D N1D C24D 0.6(11)
C17D C18D N1D C19D -3.8(13)
C13D C18D N1D C19D 176.4(7)
C17D C18D N1D C24D 177.9(8)
C13D C18D N1D C24D -1.9(8)
C12D C24D N1D C19D -176.2(7)
C25D C24D N1D C19D 3.9(11)
C12D C24D N1D C18D 2.0(8)
C25D C24D N1D C18D -177.9(7)
O6D C36D N2D C35D 164.6(8)
O7D C36D N2D C35D -14.8(11)
O6D C36D N2D C41D -27.5(12)
O7D C36D N2D C41D 153.1(7)
O5D C35D N2D C36D -4.4(13)
C34D C35D N2D C36D 179.0(7)
O5D C35D N2D C41D -173.4(8)
C34D C35D N2D C41D 9.9(8)
C42D C41D N2D C36D 1.7(12)
C46D C41D N2D C36D -173.3(7)
C42D C41D N2D C35D 171.4(8)
C46D C41D N2D C35D -3.6(9)
O2D C19D O3D C20D 2.6(12)
N1D C19D O3D C20D -177.2(7)
C22D C20D O3D C19D -58.4(10)
C23D C20D O3D C19D 67.1(10)
C21D C20D O3D C19D -175.1(8)
O6D C36D O7D C37D 2.0(13)
N2D C36D O7D C37D -178.7(6)
C39D C37D O7D C36D -61.4(9)
C38D C37D O7D C36D 179.6(7)
C40D C37D O7D C36D 62.8(9)
